data_4323087
loop_
_publ_author_name
'Marc Sven L\"uth'
'Eva Freisinger'
'Frank Glah\'e'
'Bernhard Lippert'

_publ_contact_author_address
; Fachbereich Chemie
  Universitaet Dortmund
  Otto-Hahn-Str. 8
  D-44221 Dortmund
  Germany
;
_publ_contact_author_email lippert@popserver.uni-dortmund.de
_publ_contact_author_fax 'Int. code + (231) 755-3797'
_publ_contact_author_name 'Prof. Bernhard Lippert'
_publ_contact_author_phone '231 755-3840'
_publ_section_title
;
 Mixed Adenine, Guanine Nucleobase Quartets: Metal-Modified Forms of an
 Open U and a Closed Rectangle
;
_journal_name_full 'Inorganic Chemistry'
_journal_page_first 5044
_journal_page_last 5045
_journal_paper_doi 10.1021/ic9808495
_journal_volume 37
_journal_year 1998
_chemical_formula_sum 'C52 H125 N64 O52.5 Pt6'
_chemical_formula_weight 3657.70
_chemical_name_common
; trans-trans-trans-{(CH3NH2)2Pt(N1-9-MeA-N7)2[(NH3)2Pt
  (9-MeGH-N7)]2(NO3)6*6.25 H2O
;
_chemical_name_systematic
; 
 ? 
;
_space_group_IT_number 2
_symmetry_cell_setting triclinic
_symmetry_space_group_name_Hall '-P 1'
_symmetry_space_group_name_H-M 'P -1'
_atom_sites_solution_hydrogens geom
_atom_sites_solution_primary direct
_atom_sites_solution_secondary difmap
_audit_creation_method SHELXL-97
_cell_angle_alpha 85.89(3)
_cell_angle_beta 74.96(3)
_cell_angle_gamma 75.39(3)
_cell_formula_units_Z 2
_cell_length_a 15.161(3)
_cell_length_b 16.085(3)
_cell_length_c 24.972(5)
_cell_measurement_reflns_used 54628
_cell_measurement_temperature 193(2)
_cell_measurement_theta_max 30.51
_cell_measurement_theta_min 2.05
_cell_volume 5691(2)
_computing_cell_refinement 'DENZO, SCALEPACK (Otwinowski, Minor, 1997)'
_computing_data_collection 'KappaCCD (Nonius BV, Netherlands)'
_computing_data_reduction 'DENZO, SCALEPACK (Otwinowski, Minor, 1997)'
_computing_molecular_graphics 'Siemens SHELXTL-PLUS(VMS)'
_computing_publication_material SHELXL-97
_computing_structure_refinement 'SHELXL-97 (Sheldrick, 1997)'
_computing_structure_solution 'SHELXS-97 (Sheldrick, 1990)'
_diffrn_ambient_temperature 193(2)
_diffrn_measured_fraction_theta_full 0.802
_diffrn_measured_fraction_theta_max 0.802
_diffrn_measurement_device_type 'Enraf-Nonius-KappaCCD '
_diffrn_measurement_method 'profile fitted'
_diffrn_radiation_monochromator graphite
_diffrn_radiation_source 'fine-focus sealed tube'
_diffrn_radiation_type MoK\a
_diffrn_radiation_wavelength 0.71069
_diffrn_reflns_av_R_equivalents 0.1916
_diffrn_reflns_av_sigmaI/netI 0.3739
_diffrn_reflns_limit_h_max 21
_diffrn_reflns_limit_h_min -21
_diffrn_reflns_limit_k_max 22
_diffrn_reflns_limit_k_min -22
_diffrn_reflns_limit_l_max 33
_diffrn_reflns_limit_l_min -33
_diffrn_reflns_number 54628
_diffrn_reflns_theta_full 30.51
_diffrn_reflns_theta_max 30.51
_diffrn_reflns_theta_min 2.05
_exptl_absorpt_coefficient_mu 7.466
_exptl_absorpt_correction_T_max 0.0501
_exptl_absorpt_correction_T_min 0.0194
_exptl_absorpt_correction_type SCALEPACK
_exptl_crystal_colour colorless
_exptl_crystal_density_diffrn 2.135
_exptl_crystal_density_method 'not measured'
_exptl_crystal_description cubes
_exptl_crystal_F_000 3546
_exptl_crystal_size_max 2.50
_exptl_crystal_size_mid 2.00
_exptl_crystal_size_min 1.00
_refine_diff_density_max 2.089
_refine_diff_density_min -2.569
_refine_diff_density_rms 0.221
_refine_ls_extinction_method none
_refine_ls_goodness_of_fit_ref 0.779
_refine_ls_hydrogen_treatment mixed
_refine_ls_matrix_type full
_refine_ls_number_parameters 1156
_refine_ls_number_reflns 27883
_refine_ls_number_restraints 4
_refine_ls_restrained_S_all 0.779
_refine_ls_R_factor_all 0.2223
_refine_ls_R_factor_gt 0.0608
_refine_ls_shift/su_max 0.154
_refine_ls_shift/su_mean 0.003
_refine_ls_structure_factor_coef Fsqd
_refine_ls_weighting_details 'w=1/[\s^2^(Fo^2^)+(0.0124P)^2^+0.0000P] where P=(Fo^2^+2Fc^2^)/3'
_refine_ls_weighting_scheme calc
_refine_ls_wR_factor_gt 0.1037
_refine_ls_wR_factor_ref 0.1291
_reflns_number_gt 8946
_reflns_number_total 27883
_reflns_threshold_expression >2sigma(I)
_cod_data_source_file ic9808495_1.cif
_cod_data_source_block 1
_cod_depositor_comments
;
The following automatic conversions were performed:

'_refine_ls_weighting_scheme' value 'calc
w=1/[\s^2^(Fo^2^)+(0.0124P)^2^+0.0000P] where P=(Fo^2^+2Fc^2^)/3' was
changed to 'calc'. New tag '_refine_ls_weighting_details' was
created. The value of the new tag was set to
'w=1/[\s^2^(Fo^2^)+(0.0124P)^2^+0.0000P] where P=(Fo^2^+2Fc^2^)/3'.

Automatic conversion script
Id: cif_fix_values 3143 2015-03-26 13:38:13Z robertas 
;
_cod_original_cell_volume 5690.9(19)
_cod_original_formula_sum 'C52 H125 N64 O52.50 Pt6'
_cod_database_code 4323087

loop_
_symmetry_equiv_pos_as_xyz
'x, y, z'
'-x, -y, -z'

loop_
_atom_site_label
_atom_site_type_symbol
_atom_site_fract_x
_atom_site_fract_y
_atom_site_fract_z
_atom_site_U_iso_or_equiv
_atom_site_adp_type
_atom_site_occupancy
_atom_site_calc_flag
_atom_site_refinement_flags
_atom_site_disorder_assembly
_atom_site_disorder_group
Pt1 Pt 0.51300(4) 0.79409(3) 0.75499(2) 0.03932(16) Uani 1 d . . .
Pt2 Pt 0.32623(4) 0.84880(3) 0.545419(19) 0.03384(15) Uani 1 d . . .
Pt3 Pt 0.24378(4) 0.49263(3) 0.499740(19) 0.03579(16) Uani 1 d . . .
Pt4 Pt -0.02918(4) 0.66832(3) -0.25999(2) 0.03926(16) Uani 1 d . . .
Pt5 Pt 0.14835(5) 0.62917(3) -0.04750(2) 0.04146(17) Uani 1 d . . .
Pt6 Pt 0.25103(5) 0.97355(3) 0.00994(2) 0.04186(17) Uani 1 d . . .
N20A N 0.4648(7) 0.7812(6) 0.5141(3) 0.033(3) Uani 1 d . . .
H1PA H 0.4925 0.7654 0.5432 0.16(4) Uiso 1 calc R . .
H1PB H 0.4646 0.7317 0.4980 0.16(4) Uiso 1 calc R . .
C20A C 0.5213(10) 0.8272(8) 0.4743(5) 0.048(4) Uani 1 d . . .
H1PC H 0.5839 0.7896 0.4600 0.11(3) Uiso 1 calc R . .
H1PD H 0.5272 0.8773 0.4920 0.11(3) Uiso 1 calc R . .
H1PE H 0.4915 0.8462 0.4437 0.11(3) Uiso 1 calc R . .
N20B N 0.1862(8) 0.9166(6) 0.5748(4) 0.042(3) Uani 1 d . . .
H1PF H 0.1488 0.8785 0.5786 0.16(4) Uiso 1 calc R . .
H1PG H 0.1794 0.9365 0.6096 0.16(4) Uiso 1 calc R . .
C20B C 0.1502(11) 0.9889(8) 0.5418(5) 0.054(5) Uani 1 d . . .
H2P1 H 0.1896 1.0302 0.5367 0.05(2) Uiso 1 calc R . .
H2P2 H 0.0854 1.0170 0.5609 0.05(2) Uiso 1 calc R . .
H2P3 H 0.1513 0.9685 0.5055 0.05(2) Uiso 1 calc R . .
N50A N 0.0059(10) 0.6791(10) -0.0211(5) 0.107(6) Uani 1 d . . .
H2PA H -0.0115 0.7132 -0.0496 0.128 Uiso 1 calc R . .
H2PB H -0.0215 0.6335 -0.0184 0.128 Uiso 1 calc R . .
C50A C -0.0387(11) 0.7275(10) 0.0283(6) 0.078(6) Uani 1 d . . .
H2PC H -0.0484 0.6883 0.0599 0.11(3) Uiso 1 calc R . .
H2PD H -0.0997 0.7637 0.0251 0.11(3) Uiso 1 calc R . .
H2PE H 0.0012 0.7639 0.0338 0.11(3) Uiso 1 calc R . .
N50B N 0.2937(11) 0.5764(12) -0.0741(6) 0.103(6) Uani 1 d . . .
H2PF H 0.3082 0.5783 -0.1122 0.13(6) Uiso 1 calc R . .
H2PG H 0.3222 0.6142 -0.0633 0.13(6) Uiso 1 calc R . .
C50B C 0.3392(19) 0.4962(16) -0.0601(9) 0.145(10) Uani 1 d . . .
H2P4 H 0.3108 0.4835 -0.0214 0.31(10) Uiso 1 calc R . .
H2P5 H 0.4059 0.4942 -0.0645 0.31(10) Uiso 1 calc R . .
H2P6 H 0.3336 0.4534 -0.0843 0.31(10) Uiso 1 calc R . .
N30A N 0.3894(7) 0.4697(6) 0.4869(4) 0.045(3) Uani 1 d . . .
H1P7 H 0.4185 0.4390 0.4553 0.16(2) Uiso 1 calc R . .
H1P8 H 0.4072 0.4395 0.5162 0.16(2) Uiso 1 calc R . .
H1P9 H 0.4062 0.5207 0.4837 0.16(2) Uiso 1 calc R . .
N30B N 0.1004(8) 0.5109(7) 0.5082(4) 0.054(3) Uani 1 d . . .
H2P7 H 0.0790 0.5596 0.4897 0.16(2) Uiso 1 calc R . .
H2P8 H 0.0697 0.5161 0.5448 0.16(2) Uiso 1 calc R . .
H2P9 H 0.0896 0.4651 0.4938 0.16(2) Uiso 1 calc R . .
N60A N 0.1051(8) 1.0164(8) 0.0200(5) 0.076(4) Uani 1 d . . .
H1PX H 0.0760 0.9773 0.0405 0.16(2) Uiso 1 calc R . .
H1PY H 0.0921 1.0226 -0.0139 0.16(2) Uiso 1 calc R . .
H1PZ H 0.0839 1.0678 0.0377 0.16(2) Uiso 1 calc R . .
N60B N 0.3886(10) 0.9350(8) 0.0022(6) 0.109(6) Uani 1 d . . .
H2PX H 0.4020 0.8830 0.0191 0.16(2) Uiso 1 calc R . .
H2PY H 0.4078 0.9739 0.0184 0.16(2) Uiso 1 calc R . .
H2PZ H 0.4192 0.9304 -0.0344 0.16(2) Uiso 1 calc R . .
N40A N -0.1382(9) 0.7004(7) -0.1901(4) 0.069(5) Uani 1 d . . .
H1PA H -0.1854 0.7423 -0.1987 0.106(17) Uiso 1 calc R . .
H1PB H -0.1171 0.7199 -0.1636 0.106(17) Uiso 1 calc R . .
H1PC H -0.1602 0.6532 -0.1771 0.106(17) Uiso 1 calc R . .
N40B N 0.0712(8) 0.6364(6) -0.3315(4) 0.050(3) Uani 1 d . . .
H2PA H 0.0599 0.6768 -0.3579 0.106(17) Uiso 1 calc R . .
H2PB H 0.0701 0.5843 -0.3431 0.106(17) Uiso 1 calc R . .
H2PC H 0.1287 0.6336 -0.3257 0.106(17) Uiso 1 calc R . .
N10A N 0.6449(8) 0.7901(6) 0.7100(4) 0.053(4) Uani 1 d . . .
H11A H 0.6725 0.7363 0.6961 0.106(17) Uiso 1 calc R . .
H22A H 0.6787 0.8033 0.7320 0.106(17) Uiso 1 calc R . .
H33A H 0.6431 0.8287 0.6816 0.106(17) Uiso 1 calc R . .
N10B N 0.3781(8) 0.8005(7) 0.8021(4) 0.058(4) Uani 1 d . . .
H44A H 0.3776 0.7980 0.8387 0.106(17) Uiso 1 calc R . .
H55A H 0.3579 0.7556 0.7937 0.106(17) Uiso 1 calc R . .
H66A H 0.3393 0.8508 0.7948 0.106(17) Uiso 1 calc R . .
N1N N 0.5140(9) 0.3696(7) 0.6053(5) 0.048(3) Uani 1 d . . .
O11 O 0.5352(8) 0.4361(6) 0.6179(3) 0.064(3) Uani 1 d . . .
O12 O 0.5008(8) 0.3155(6) 0.6424(4) 0.067(3) Uani 1 d . . .
O13 O 0.5070(8) 0.3638(6) 0.5591(4) 0.060(3) Uani 1 d . . .
N2N N 0.0025(9) 1.0971(10) -0.1407(6) 0.064(4) Uani 1 d . . .
O21 O 0.0118(10) 1.1433(7) -0.1831(5) 0.096(5) Uani 1 d . . .
O22 O -0.0109(10) 1.0263(8) -0.1453(4) 0.105(5) Uani 1 d . . .
O23 O 0.0096(9) 1.1148(8) -0.0933(5) 0.108(5) Uani 1 d . . .
N3N N 0.1896(9) 0.9330(9) -0.2885(5) 0.051(4) Uani 1 d . . .
O31 O 0.1792(7) 1.0068(6) -0.3084(4) 0.059(3) Uani 1 d . . .
O32 O 0.1668(7) 0.8765(6) -0.3094(3) 0.057(3) Uani 1 d . . .
O33 O 0.2134(7) 0.9147(6) -0.2443(4) 0.058(3) Uani 1 d . . .
N4N N 0.0582(10) 0.7762(9) 0.5426(7) 0.073(5) Uani 1 d . . .
O41 O 0.0765(8) 0.7889(7) 0.5870(4) 0.071(4) Uani 1 d . . .
O42 O 0.0638(9) 0.8272(8) 0.5039(5) 0.085(4) Uani 1 d . . .
O43 O 0.0358(10) 0.7052(8) 0.5391(6) 0.123(6) Uani 1 d . . .
N5N N 0.3224(9) 0.5656(8) 0.7847(5) 0.053(3) Uiso 1 d . . .
O51 O 0.3220(7) 0.4972(6) 0.8106(3) 0.059(3) Uiso 1 d . . .
O52 O 0.3227(7) 0.5710(6) 0.7352(4) 0.064(3) Uiso 1 d . . .
O53 O 0.3232(7) 0.6308(6) 0.8076(3) 0.059(3) Uiso 1 d . . .
N6N N -0.2817(11) 0.9287(10) -0.2175(5) 0.081(4) Uiso 1 d . . .
O61 O -0.3008(8) 0.9551(7) -0.2634(4) 0.081(3) Uiso 1 d . . .
O62 O -0.2618(9) 0.9777(7) -0.1882(4) 0.086(3) Uiso 1 d . . .
O63 O -0.2857(9) 0.8527(8) -0.2019(4) 0.089(4) Uiso 1 d . . .
N7N N -0.0010(9) 0.5877(8) 0.3698(4) 0.049(3) Uiso 1 d . . .
O71 O -0.0075(7) 0.6392(6) 0.3302(3) 0.053(3) Uiso 1 d . . .
O72 O 0.0147(7) 0.6129(6) 0.4124(4) 0.064(3) Uiso 1 d . . .
O73 O -0.0241(7) 0.5189(6) 0.3714(3) 0.055(3) Uiso 1 d . . .
N8N N 0.2164(12) 0.4195(11) 0.3033(6) 0.098(5) Uiso 1 d . . .
O81 O 0.2228(9) 0.3762(8) 0.2637(5) 0.101(4) Uiso 1 d . . .
O82 O 0.2010(9) 0.4975(8) 0.2934(4) 0.087(4) Uiso 1 d . . .
O83 O 0.2314(11) 0.3938(9) 0.3467(6) 0.128(5) Uiso 1 d . . .
N9N N 0.3428(11) 0.0925(10) 0.4461(6) 0.089(5) Uiso 1 d . . .
O91 O 0.3676(9) 0.1251(7) 0.3987(4) 0.096(4) Uiso 1 d . . .
O92 O 0.3618(9) 0.0131(8) 0.4439(4) 0.103(4) Uiso 1 d . . .
O93 O 0.3007(10) 0.1333(8) 0.4831(5) 0.102(4) Uiso 1 d . . .
N10N N 0.5045(13) 0.9833(12) 0.1303(7) 0.102(5) Uiso 1 d . . .
O101 O 0.4660(15) 1.0259(13) 0.0800(7) 0.066(6) Uiso 0.50 d P . .
O102 O 0.5237(17) 1.0426(15) 0.1369(8) 0.084(7) Uiso 0.50 d P . .
O103 O 0.5049(15) 0.9267(13) 0.1649(8) 0.210(8) Uiso 1 d . . .
O104 O 0.4816(12) 0.9353(11) 0.0965(6) 0.157(6) Uiso 1 d . . .
N11N N 0.4297(8) 0.6956(9) -0.0057(6) 0.294(15) Uiso 1 d D . .
O111 O 0.4694(11) 0.7339(9) 0.0159(5) 0.146(6) Uiso 1 d D . .
O112 O 0.4131(12) 0.7176(10) -0.0497(6) 0.172(7) Uiso 1 d D . .
O113 O 0.4009(15) 0.6333(11) 0.0119(7) 0.222(9) Uiso 1 d D . .
N12N N 0.1550(18) 0.4180(15) 0.0473(9) 0.136(8) Uiso 1 d . . .
O121 O 0.0861(10) 0.4671(8) 0.0420(4) 0.084(4) Uiso 1 d . . .
O122 O 0.1574(16) 0.3493(15) 0.0641(8) 0.217(10) Uiso 1 d . . .
O123 O 0.241(3) 0.404(2) 0.0285(14) 0.175(15) Uiso 0.50 d P . .
O124 O 0.1601(17) 0.4436(14) 0.1020(8) 0.083(7) Uiso 0.50 d P . .
N1B N 0.3708(8) 0.9115(6) 0.5995(3) 0.033(3) Uani 1 d . . .
C2B C 0.3681(10) 0.9951(7) 0.5880(5) 0.045(4) Uani 1 d . . .
H2A1 H 0.3463 1.0175 0.5563 0.05(3) Uiso 1 calc R . .
N3B N 0.3919(8) 1.0491(6) 0.6151(4) 0.038(3) Uani 1 d . . .
C4B C 0.4262(9) 1.0066(8) 0.6570(5) 0.034(3) Uani 1 d . . .
C5B C 0.4354(10) 0.9225(8) 0.6719(5) 0.039(4) Uani 1 d . . .
C6B C 0.3991(9) 0.8717(8) 0.6420(5) 0.031(3) Uani 1 d . . .
N6B N 0.4052(8) 0.7890(7) 0.6545(4) 0.047(3) Uani 1 d . . .
H6A1 H 0.3894 0.7565 0.6335 0.072(17) Uiso 1 calc R . .
H6A2 H 0.4249 0.7668 0.6838 0.072(17) Uiso 1 calc R . .
N7B N 0.4694(9) 0.9035(7) 0.7174(4) 0.050(3) Uiso 1 d . . .
C8B C 0.4877(10) 0.9812(8) 0.7278(5) 0.042(4) Uiso 1 d . . .
H8A1 H 0.5153 0.9893 0.7565 0.057(19) Uiso 1 calc R . .
N9B N 0.4609(8) 1.0430(6) 0.6917(4) 0.036(3) Uani 1 d . . .
C9B C 0.4710(10) 1.1318(7) 0.6908(5) 0.049(4) Uani 1 d . . .
H9A1 H 0.4314 1.1608 0.7251 0.120(19) Uiso 1 calc R . .
H9A2 H 0.4514 1.1627 0.6589 0.120(19) Uiso 1 calc R . .
H9A3 H 0.5369 1.1311 0.6878 0.120(19) Uiso 1 calc R . .
N1C N 0.2910(7) 0.7877(6) 0.4876(3) 0.031(3) Uiso 1 d . . .
C2C C 0.2814(9) 0.8320(8) 0.4393(4) 0.031(3) Uiso 1 d . . .
H2A2 H 0.2851 0.8902 0.4368 0.03(3) Uiso 1 calc R . .
N3C N 0.2674(8) 0.7993(6) 0.3969(4) 0.039(3) Uiso 1 d . . .
C4C C 0.2553(9) 0.7183(7) 0.4044(4) 0.028(3) Uiso 1 d . . .
C5C C 0.2590(9) 0.6729(8) 0.4527(4) 0.032(3) Uiso 1 d . . .
C6C C 0.2708(9) 0.7083(8) 0.4984(5) 0.034(3) Uiso 1 d . . .
N6C N 0.2773(8) 0.6707(6) 0.5451(4) 0.044(3) Uani 1 d . . .
H6B1 H 0.2944 0.6958 0.5696 0.072(17) Uiso 1 calc R . .
H6B2 H 0.2646 0.6201 0.5524 0.072(17) Uiso 1 calc R . .
N7C N 0.2421(7) 0.5903(6) 0.4468(3) 0.032(3) Uiso 1 d . . .
C8C C 0.2329(9) 0.5917(8) 0.3973(5) 0.037(3) Uiso 1 d . . .
H8A2 H 0.2241 0.5435 0.3813 0.057(19) Uiso 1 calc R . .
N9C N 0.2368(8) 0.6677(7) 0.3689(4) 0.039(3) Uiso 1 d . . .
C9C C 0.2225(10) 0.6918(8) 0.3139(4) 0.044(4) Uani 1 d . . .
H9A4 H 0.2594 0.6456 0.2878 0.120(19) Uiso 1 calc R . .
H9A5 H 0.2430 0.7447 0.3018 0.120(19) Uiso 1 calc R . .
H9A6 H 0.1556 0.7012 0.3151 0.120(19) Uiso 1 calc R . .
N1F N 0.1209(7) 0.5624(6) -0.1056(3) 0.030(3) Uiso 1 d . . .
C2F C 0.1301(10) 0.4759(9) -0.0935(5) 0.052(4) Uiso 1 d . . .
H2A3 H 0.1512 0.4548 -0.0614 0.05(3) Uiso 1 calc R . .
N3F N 0.1121(8) 0.4201(7) -0.1228(4) 0.049(3) Uiso 1 d . . .
C4F C 0.0744(9) 0.4569(8) -0.1652(5) 0.035(3) Uiso 1 d . . .
C5F C 0.0604(10) 0.5441(8) -0.1799(5) 0.035(3) Uiso 1 d . . .
C6F C 0.0918(9) 0.5974(8) -0.1498(4) 0.030(3) Uiso 1 d . . .
N6F N 0.0853(8) 0.6806(6) -0.1618(4) 0.049(3) Uani 1 d . . .
H6A5 H 0.1005 0.7130 -0.1404 0.072(17) Uiso 1 calc R . .
H6A6 H 0.0659 0.7031 -0.1912 0.072(17) Uiso 1 calc R . .
N7F N 0.0202(7) 0.5581(6) -0.2246(3) 0.033(3) Uiso 1 d . . .
C8F C 0.0133(10) 0.4801(8) -0.2358(5) 0.046(4) Uiso 1 d . . .
H8A3 H -0.0121 0.4696 -0.2650 0.057(19) Uiso 1 calc R . .
N9F N 0.0457(8) 0.4178(7) -0.2015(4) 0.039(3) Uiso 1 d . . .
C9F C 0.0411(11) 0.3255(8) -0.1999(5) 0.055(5) Uani 1 d . . .
H9A7 H -0.0032 0.3142 -0.1655 0.120(19) Uiso 1 calc R . .
H9A8 H 0.1037 0.2882 -0.2014 0.120(19) Uiso 1 calc R . .
H9A9 H 0.0196 0.3138 -0.2318 0.120(19) Uiso 1 calc R . .
N1G N 0.1728(9) 0.6889(7) 0.0153(3) 0.045(4) Uani 1 d . . .
C2G C 0.1757(9) 0.6448(9) 0.0617(5) 0.038(3) Uiso 1 d . . .
H2A4 H 0.1667 0.5883 0.0629 0.04(3) Uiso 1 calc R . .
N3G N 0.1898(7) 0.6714(6) 0.1055(4) 0.036(3) Uiso 1 d . . .
C4G C 0.2128(10) 0.7994(8) 0.0526(5) 0.041(4) Uani 1 d . . .
C5G C 0.2118(10) 0.7495(9) 0.0997(5) 0.046(4) Uiso 1 d . . .
C6G C 0.1930(11) 0.7655(9) 0.0069(5) 0.050(5) Uani 1 d . . .
N6G N 0.1905(9) 0.8099(6) -0.0389(4) 0.055(4) Uani 1 d . . .
H6A7 H 0.1748 0.7894 -0.0659 0.072(17) Uiso 1 calc R . .
H6A8 H 0.2044 0.8602 -0.0427 0.072(17) Uiso 1 calc R . .
N7G N 0.2347(9) 0.8760(7) 0.0633(4) 0.051(4) Uani 1 d . . .
C8G C 0.2455(10) 0.8679(8) 0.1125(5) 0.041(3) Uiso 1 d . . .
H8A4 H 0.2630 0.9100 0.1296 0.057(19) Uiso 1 calc R . .
N9G N 0.2298(8) 0.7940(7) 0.1384(4) 0.046(3) Uiso 1 d . . .
C9G C 0.2319(11) 0.7632(9) 0.1942(5) 0.062(5) Uani 1 d . . .
H9AX H 0.2734 0.7053 0.1926 0.120(19) Uiso 1 calc R . .
H9AY H 0.1681 0.7615 0.2154 0.120(19) Uiso 1 calc R . .
H9AZ H 0.2555 0.8020 0.2124 0.120(19) Uiso 1 calc R . .
N1A N 0.5453(8) 0.4908(7) 0.7175(4) 0.050(3) Uiso 1 d . . .
H1GA H 0.5439 0.4706 0.6860 0.06(2) Uiso 1 calc R . .
C2A C 0.5520(11) 0.4360(9) 0.7618(5) 0.051(4) Uiso 1 d . . .
N2A N 0.5455(8) 0.3575(7) 0.7541(4) 0.057(4) Uani 1 d . . .
H2GA H 0.5556 0.3171 0.7790 0.035(13) Uiso 1 calc R . .
H2GB H 0.5312 0.3456 0.7240 0.035(13) Uiso 1 calc R . .
N3A N 0.5735(8) 0.4515(7) 0.8069(4) 0.045(3) Uiso 1 d . . .
C4A C 0.5712(10) 0.5358(8) 0.8087(5) 0.042(4) Uiso 1 d . . .
C5A C 0.5504(10) 0.6018(8) 0.7701(5) 0.039(3) Uiso 1 d . . .
C6A C 0.5406(10) 0.5798(9) 0.7215(5) 0.045(4) Uiso 1 d . . .
O6A O 0.5276(7) 0.6287(6) 0.6793(3) 0.054(3) Uani 1 d . . .
N7A N 0.5566(8) 0.6801(7) 0.7908(4) 0.043(3) Uiso 1 d . . .
C8A C 0.5731(10) 0.6604(9) 0.8371(5) 0.054(4) Uiso 1 d . . .
H8GA H 0.5744 0.7019 0.8619 0.047(18) Uiso 1 calc R . .
N9A N 0.5888(8) 0.5759(7) 0.8492(4) 0.044(3) Uiso 1 d . . .
C9A C 0.6093(12) 0.5355(9) 0.9019(6) 0.080(6) Uani 1 d . . .
H9GA H 0.6511 0.4780 0.8941 0.087(15) Uiso 1 calc R . .
H9GB H 0.5503 0.5310 0.9283 0.087(15) Uiso 1 calc R . .
H9GC H 0.6400 0.5710 0.9177 0.087(15) Uiso 1 calc R . .
N1H N 0.2289(7) 1.0436(6) -0.1803(4) 0.039(3) Uiso 1 d . . .
H1G2 H 0.2163 1.0101 -0.2022 0.06(2) Uiso 1 calc R . .
C2H C 0.2459(10) 1.1212(8) -0.2034(5) 0.044(4) Uiso 1 d . . .
N2H N 0.2347(8) 1.1359(6) -0.2545(3) 0.044(3) Uani 1 d . . .
H2G3 H 0.2419 1.1845 -0.2715 0.035(13) Uiso 1 calc R . .
H2G4 H 0.2200 1.0971 -0.2714 0.035(13) Uiso 1 calc R . .
N3H N 0.2679(7) 1.1762(6) -0.1751(4) 0.034(3) Uiso 1 d . . .
C4H C 0.2727(9) 1.1478(8) -0.1234(4) 0.033(3) Uiso 1 d . . .
C5H C 0.2535(10) 1.0741(8) -0.0972(5) 0.039(3) Uiso 1 d . . .
C6H C 0.2294(10) 1.0125(9) -0.1268(5) 0.039(3) Uiso 1 d . . .
O6H O 0.2147(10) 0.9429(6) -0.1101(3) 0.099(5) Uani 1 d . . .
N7H N 0.2667(8) 1.0657(7) -0.0455(4) 0.043(3) Uiso 1 d . . .
C8H C 0.2951(10) 1.1394(8) -0.0400(5) 0.044(4) Uiso 1 d . . .
H8G2 H 0.3100 1.1535 -0.0076 0.047(18) Uiso 1 calc R . .
N9H N 0.2988(8) 1.1889(7) -0.0863(4) 0.045(3) Uiso 1 d . . .
C9H C 0.3295(12) 1.2700(8) -0.0967(5) 0.064(5) Uani 1 d . . .
H9G4 H 0.3836 1.2634 -0.1290 0.087(15) Uiso 1 calc R . .
H9G5 H 0.3475 1.2842 -0.0642 0.087(15) Uiso 1 calc R . .
H9G6 H 0.2777 1.3163 -0.1038 0.087(15) Uiso 1 calc R . .
N1D N 0.2927(7) 0.4319(6) 0.6851(4) 0.038(3) Uiso 1 d . . .
H1G3 H 0.3059 0.4680 0.7050 0.06(2) Uiso 1 calc R . .
C2D C 0.2801(9) 0.3553(8) 0.7108(4) 0.031(3) Uiso 1 d . . .
N2D N 0.2922(8) 0.3428(6) 0.7629(4) 0.046(3) Uani 1 d . . .
H2G5 H 0.2825 0.2960 0.7814 0.035(13) Uiso 1 calc R . .
H2G6 H 0.3098 0.3815 0.7781 0.035(13) Uiso 1 calc R . .
N3D N 0.2537(8) 0.2975(6) 0.6877(4) 0.038(3) Uiso 1 d . . .
C4D C 0.2428(10) 0.3222(8) 0.6357(5) 0.038(3) Uiso 1 d . . .
C5D C 0.2609(10) 0.3948(8) 0.6054(5) 0.037(3) Uiso 1 d . . .
C6D C 0.2871(10) 0.4589(8) 0.6321(5) 0.038(3) Uiso 1 d . . .
O6D O 0.3034(7) 0.5282(5) 0.6133(3) 0.045(3) Uani 1 d . . .
N7D N 0.2428(8) 0.3960(6) 0.5554(4) 0.037(3) Uiso 1 d . . .
C8D C 0.2159(9) 0.3226(8) 0.5533(5) 0.041(3) Uiso 1 d . . .
H8G3 H 0.1989 0.3051 0.5226 0.047(18) Uiso 1 calc R . .
N9D N 0.2167(7) 0.2773(6) 0.6016(3) 0.030(2) Uiso 1 d . . .
C9D C 0.1862(10) 0.1973(7) 0.6149(5) 0.041(4) Uani 1 d . . .
H9G7 H 0.1682 0.1801 0.5831 0.087(15) Uiso 1 calc R . .
H9G8 H 0.1320 0.2061 0.6472 0.087(15) Uiso 1 calc R . .
H9G9 H 0.2378 0.1521 0.6232 0.087(15) Uiso 1 calc R . .
N1E N -0.0324(8) 0.9746(7) -0.2468(4) 0.048(3) Uiso 1 d . . .
H1G4 H -0.0210 0.9990 -0.2197 0.06(2) Uiso 1 calc R . .
C2E C -0.0500(9) 1.0245(8) -0.2915(5) 0.034(3) Uiso 1 d . . .
N2E N -0.0381(9) 1.1058(7) -0.2917(4) 0.064(4) Uani 1 d . . .
H2G7 H -0.0511 1.1421 -0.3183 0.035(13) Uiso 1 calc R . .
H2G8 H -0.0173 1.1219 -0.2653 0.035(13) Uiso 1 calc R . .
N3E N -0.0816(8) 1.0023(7) -0.3323(4) 0.045(3) Uiso 1 d . . .
C4E C -0.0885(10) 0.9178(8) -0.3226(5) 0.040(3) Uiso 1 d . . .
C5E C -0.0631(10) 0.8603(8) -0.2830(5) 0.039(3) Uiso 1 d . . .
C6E C -0.0315(11) 0.8886(9) -0.2419(5) 0.047(4) Uiso 1 d . . .
O6E O -0.0096(7) 0.8448(5) -0.2016(3) 0.046(3) Uani 1 d . . .
N7E N -0.0766(8) 0.7794(6) -0.2950(4) 0.036(3) Uiso 1 d . . .
C8E C -0.1126(10) 0.7941(9) -0.3382(5) 0.044(4) Uiso 1 d . . .
H8G4 H -0.1307 0.7519 -0.3550 0.047(18) Uiso 1 calc R . .
N9E N -0.1211(8) 0.8780(7) -0.3564(4) 0.047(3) Uiso 1 d . . .
C9E C -0.1547(10) 0.9141(8) -0.4043(4) 0.052(4) Uani 1 d . . .
H9H1 H -0.1387 0.8694 -0.4323 0.087(15) Uiso 1 calc R . .
H9H2 H -0.1251 0.9610 -0.4199 0.087(15) Uiso 1 calc R . .
H9H3 H -0.2232 0.9363 -0.3932 0.087(15) Uiso 1 calc R . .
O1W O 0.4412(7) 0.6255(5) 0.5972(3) 0.051(3) Uani 1 d . . .
O2W O 0.6190(7) 0.7043(6) 0.5724(3) 0.058(3) Uani 1 d . . .
O3W O 0.0275(7) 0.7916(6) 0.4000(3) 0.058(3) Uani 1 d . . .
O4W O 0.2306(7) 0.7017(6) 0.6754(4) 0.063(3) Uani 1 d . . .
O5W O 0.1191(10) 0.8339(6) -0.1379(4) 0.097(5) Uani 1 d . . .
O6W O 0.1227(8) 0.3558(7) 0.4475(4) 0.083(4) Uani 1 d . . .
O7W O 0.3122(9) 0.8662(7) 0.2796(4) 0.093(4) Uani 1 d . . .
O8W O 0.3547(12) 0.2593(9) 0.0602(6) 0.148(6) Uani 1 d . . .
O9W O 0.4415(12) 0.7763(15) 0.1651(13) 0.49(3) Uani 1 d . . .
O10W O 0.1827(13) 0.4962(12) 0.1798(8) 0.227(10) Uani 1 d . . .
O11W O -0.0894(11) 0.8341(7) -0.0840(5) 0.136(6) Uani 1 d . . .
O12W O 0.414(2) 0.8511(16) -0.1059(8) 0.107(10) Uani 0.50 d P . .
O13W O 0.2640(14) 0.1321(9) 0.0893(5) 0.172(8) Uani 1 d . . .

loop_
_atom_site_aniso_label
_atom_site_aniso_U_11
_atom_site_aniso_U_22
_atom_site_aniso_U_33
_atom_site_aniso_U_23
_atom_site_aniso_U_13
_atom_site_aniso_U_12
Pt1 0.0477(4) 0.0273(3) 0.0470(3) 0.0078(2) -0.0196(3) -0.0105(3)
Pt2 0.0431(4) 0.0236(3) 0.0384(3) 0.0088(2) -0.0145(3) -0.0126(3)
Pt3 0.0481(4) 0.0244(3) 0.0389(3) 0.0109(2) -0.0160(3) -0.0138(3)
Pt4 0.0506(5) 0.0305(3) 0.0412(3) 0.0086(2) -0.0159(3) -0.0159(3)
Pt5 0.0612(5) 0.0276(3) 0.0415(3) 0.0097(2) -0.0195(3) -0.0173(3)
Pt6 0.0570(5) 0.0296(3) 0.0465(3) 0.0101(2) -0.0209(3) -0.0187(3)
N20A 0.033(8) 0.027(6) 0.022(5) -0.007(4) 0.002(5) 0.013(5)
C20A 0.057(12) 0.043(9) 0.040(8) 0.023(7) -0.009(8) -0.013(9)
N20B 0.057(9) 0.037(7) 0.025(6) -0.006(5) -0.010(6) 0.003(6)
C20B 0.063(13) 0.033(9) 0.067(10) 0.024(7) -0.013(9) -0.025(9)
N50A 0.072(13) 0.148(16) 0.110(12) -0.059(11) -0.017(10) -0.033(12)
C50A 0.053(13) 0.069(13) 0.102(13) -0.034(10) -0.009(11) 0.000(10)
N50B 0.069(13) 0.127(16) 0.073(11) -0.017(10) -0.016(9) 0.054(12)
C50B 0.15(3) 0.11(2) 0.21(3) -0.023(19) -0.09(2) -0.05(2)
N30A 0.028(8) 0.035(7) 0.061(7) 0.010(5) 0.002(6) -0.002(6)
N30B 0.039(9) 0.050(8) 0.081(8) 0.028(6) -0.025(7) -0.023(7)
N60A 0.037(10) 0.071(10) 0.109(10) 0.047(8) -0.018(8) -0.005(8)
N60B 0.111(15) 0.100(13) 0.169(14) 0.093(11) -0.104(12) -0.075(12)
N40A 0.057(10) 0.046(8) 0.069(8) 0.003(6) 0.036(7) -0.005(7)
N40B 0.063(10) 0.029(7) 0.059(7) 0.018(5) -0.017(7) -0.016(7)
N10A 0.041(9) 0.046(8) 0.062(7) 0.014(6) 0.001(7) -0.012(7)
N10B 0.045(9) 0.059(9) 0.069(8) 0.011(6) -0.012(7) -0.013(7)
N1N 0.040(9) 0.023(7) 0.063(9) 0.014(7) -0.002(7) 0.007(6)
O11 0.093(10) 0.051(7) 0.057(6) 0.004(5) -0.020(6) -0.033(7)
O12 0.080(10) 0.031(6) 0.089(7) 0.014(5) -0.015(7) -0.021(6)
O13 0.074(9) 0.058(7) 0.052(6) -0.010(5) -0.029(7) -0.007(6)
N2N 0.041(10) 0.075(12) 0.084(11) -0.023(9) -0.013(8) -0.024(9)
O21 0.119(13) 0.051(8) 0.107(9) 0.019(7) -0.002(9) -0.036(8)
O22 0.169(15) 0.085(10) 0.091(8) 0.003(7) -0.029(9) -0.088(10)
O23 0.092(11) 0.126(12) 0.112(9) -0.096(9) -0.008(9) -0.031(9)
N3N 0.039(9) 0.075(11) 0.048(8) 0.009(7) -0.030(7) -0.015(8)
O31 0.061(9) 0.049(7) 0.070(7) 0.018(5) -0.017(6) -0.022(6)
O32 0.075(9) 0.054(7) 0.048(6) -0.009(5) -0.009(6) -0.032(6)
O33 0.060(8) 0.055(7) 0.060(7) -0.001(5) -0.023(6) -0.009(6)
N4N 0.046(11) 0.052(11) 0.120(14) -0.012(10) -0.002(11) -0.027(9)
O41 0.053(9) 0.068(8) 0.085(8) 0.020(7) -0.007(7) -0.019(7)
O42 0.087(11) 0.081(10) 0.084(9) 0.003(7) -0.022(8) -0.017(8)
O43 0.094(12) 0.076(10) 0.219(14) -0.014(9) -0.039(11) -0.051(9)
N1B 0.056(9) 0.029(6) 0.030(6) 0.017(5) -0.029(6) -0.024(6)
C2B 0.068(12) 0.011(7) 0.053(9) 0.006(6) -0.011(8) -0.010(7)
N3B 0.055(9) 0.021(6) 0.051(7) 0.006(5) -0.021(6) -0.023(6)
C4B 0.019(9) 0.022(8) 0.065(9) 0.016(7) -0.018(7) -0.009(7)
C5B 0.028(9) 0.035(9) 0.055(9) 0.010(7) -0.014(7) -0.011(7)
C6B 0.018(8) 0.031(8) 0.039(8) -0.002(6) -0.001(7) -0.003(7)
N6B 0.057(9) 0.042(8) 0.064(7) 0.023(6) -0.038(7) -0.034(7)
N9B 0.042(8) 0.011(6) 0.062(7) 0.006(5) -0.017(6) -0.014(6)
C9B 0.065(12) 0.018(8) 0.070(9) 0.011(6) -0.026(8) -0.019(8)
N6C 0.077(10) 0.032(7) 0.043(6) 0.019(5) -0.032(6) -0.039(7)
C9C 0.051(11) 0.047(9) 0.032(7) 0.026(6) -0.025(7) -0.003(8)
N6F 0.082(11) 0.029(7) 0.049(7) 0.014(5) -0.037(7) -0.022(7)
C9F 0.075(13) 0.038(9) 0.051(9) 0.000(7) -0.008(9) -0.021(9)
N1G 0.085(11) 0.044(7) 0.020(5) -0.002(5) -0.011(6) -0.046(7)
C4G 0.063(12) 0.045(9) 0.029(7) 0.017(6) -0.021(7) -0.032(9)
C6G 0.072(13) 0.044(10) 0.042(8) 0.014(7) -0.009(8) -0.038(9)
N6G 0.103(12) 0.019(6) 0.059(7) 0.015(5) -0.035(7) -0.030(7)
N7G 0.080(11) 0.037(7) 0.049(7) 0.012(5) -0.023(7) -0.032(7)
C9G 0.086(15) 0.073(12) 0.037(8) 0.018(7) -0.031(9) -0.028(10)
N2A 0.074(11) 0.030(7) 0.074(8) 0.002(6) -0.036(8) -0.012(7)
O6A 0.076(9) 0.056(7) 0.044(5) 0.002(5) -0.031(5) -0.024(6)
C9A 0.098(16) 0.041(10) 0.128(14) 0.046(9) -0.080(12) -0.027(10)
N2H 0.075(10) 0.045(7) 0.024(6) 0.014(5) -0.027(6) -0.027(7)
O6H 0.225(16) 0.057(8) 0.063(6) 0.046(5) -0.068(8) -0.097(9)
C9H 0.122(16) 0.025(8) 0.075(10) 0.020(7) -0.055(10) -0.043(10)
N2D 0.075(10) 0.032(7) 0.038(6) 0.011(5) -0.019(6) -0.020(7)
O6D 0.067(8) 0.028(5) 0.049(5) 0.022(4) -0.027(5) -0.023(5)
C9D 0.066(12) 0.015(7) 0.044(8) 0.023(5) -0.025(7) -0.011(7)
N2E 0.096(13) 0.030(7) 0.069(8) 0.012(6) -0.027(8) -0.017(7)
O6E 0.059(8) 0.031(6) 0.060(6) 0.010(4) -0.032(5) -0.018(5)
C9E 0.056(12) 0.079(12) 0.024(7) 0.006(7) -0.019(8) -0.016(10)
O1W 0.068(8) 0.026(5) 0.066(6) 0.012(4) -0.028(6) -0.016(5)
O2W 0.040(7) 0.064(7) 0.076(7) 0.007(5) -0.028(6) -0.010(6)
O3W 0.060(8) 0.046(6) 0.071(6) 0.003(5) -0.012(6) -0.022(6)
O4W 0.061(8) 0.045(7) 0.081(7) -0.016(5) -0.007(6) -0.013(6)
O5W 0.186(15) 0.061(8) 0.094(8) 0.043(6) -0.101(9) -0.063(9)
O6W 0.103(11) 0.081(9) 0.092(8) 0.000(6) -0.043(7) -0.052(8)
O7W 0.099(11) 0.120(11) 0.075(7) 0.017(7) -0.016(7) -0.062(9)
O8W 0.174(17) 0.126(14) 0.147(12) 0.003(9) -0.074(12) -0.009(12)
O9W 0.067(15) 0.39(3) 0.86(5) 0.52(4) -0.01(3) -0.026(19)
O10W 0.138(19) 0.23(2) 0.30(2) -0.040(17) -0.024(18) -0.041(17)
O11W 0.179(17) 0.041(8) 0.147(11) 0.004(7) 0.026(11) -0.026(9)
O12W 0.15(3) 0.14(2) 0.068(15) -0.006(14) -0.027(16) -0.09(2)
O13W 0.33(3) 0.113(13) 0.100(10) 0.016(8) -0.103(13) -0.065(15)

loop_
_atom_type_symbol
_atom_type_description
_atom_type_scat_dispersion_real
_atom_type_scat_dispersion_imag
_atom_type_scat_source
C C 0.0033 0.0016 'International Tables Vol C Tables 4.2.6.8 and 6.1.1.4'
H H 0.0000 0.0000 'International Tables Vol C Tables 4.2.6.8 and 6.1.1.4'
N N 0.0061 0.0033 'International Tables Vol C Tables 4.2.6.8 and 6.1.1.4'
O O 0.0106 0.0060 'International Tables Vol C Tables 4.2.6.8 and 6.1.1.4'
Pt Pt -1.7033 8.3905 'International Tables Vol C Tables 4.2.6.8 and 6.1.1.4'

loop_
_geom_angle_atom_site_label_1
_geom_angle_atom_site_label_2
_geom_angle_atom_site_label_3
_geom_angle
_geom_angle_site_symmetry_1
_geom_angle_site_symmetry_3
_geom_angle_publ_flag
N7B Pt1 N10A 88.8(4) . . ?
N7B Pt1 N7A 177.7(4) . . ?
N10A Pt1 N7A 91.2(4) . . ?
N7B Pt1 N10B 90.8(5) . . ?
N10A Pt1 N10B 178.7(4) . . ?
N7A Pt1 N10B 89.3(4) . . ?
N7B Pt1 Pt2 52.6(3) . . ?
N10A Pt1 Pt2 95.7(3) . . ?
N7A Pt1 Pt2 125.2(3) . . ?
N10B Pt1 Pt2 85.1(3) . . ?
N7B Pt1 Pt3 88.0(3) . . ?
N10A Pt1 Pt3 103.1(3) . . ?
N7A Pt1 Pt3 89.8(3) . . ?
N10B Pt1 Pt3 78.1(3) . . ?
Pt2 Pt1 Pt3 35.694(13) . . ?
N1C Pt2 N1B 175.7(4) . . ?
N1C Pt2 N20A 87.5(4) . . ?
N1B Pt2 N20A 89.3(4) . . ?
N1C Pt2 N20B 91.2(4) . . ?
N1B Pt2 N20B 92.0(4) . . ?
N20A Pt2 N20B 178.5(4) . . ?
N1C Pt2 Pt3 38.1(3) . . ?
N1B Pt2 Pt3 143.9(3) . . ?
N20A Pt2 Pt3 82.1(3) . . ?
N20B Pt2 Pt3 97.3(3) . . ?
N1C Pt2 Pt1 144.8(3) . . ?
N1B Pt2 Pt1 36.1(3) . . ?
N20A Pt2 Pt1 75.0(3) . . ?
N20B Pt2 Pt1 106.6(3) . . ?
Pt3 Pt2 Pt1 108.12(3) . . ?
N7C Pt3 N7D 178.2(4) . . ?
N7C Pt3 N30B 88.4(4) . . ?
N7D Pt3 N30B 90.8(4) . . ?
N7C Pt3 N30A 91.3(4) . . ?
N7D Pt3 N30A 89.6(4) . . ?
N30B Pt3 N30A 176.5(4) . . ?
N7C Pt3 Pt2 56.1(3) . . ?
N7D Pt3 Pt2 122.8(3) . . ?
N30B Pt3 Pt2 108.9(3) . . ?
N30A Pt3 Pt2 73.7(3) . . ?
N7C Pt3 Pt1 91.4(3) . . ?
N7D Pt3 Pt1 87.7(3) . . ?
N30B Pt3 Pt1 122.5(3) . . ?
N30A Pt3 Pt1 61.0(3) . . ?
Pt2 Pt3 Pt1 36.186(17) . . ?
N7E Pt4 N7F 178.8(4) . . ?
N7E Pt4 N40B 88.3(4) . . ?
N7F Pt4 N40B 91.6(4) . . ?
N7E Pt4 N40A 90.2(4) . . ?
N7F Pt4 N40A 90.0(4) . . ?
N40B Pt4 N40A 176.0(5) . . ?
N7E Pt4 Pt5 124.4(3) . . ?
N7F Pt4 Pt5 54.6(3) . . ?
N40B Pt4 Pt5 112.0(3) . . ?
N40A Pt4 Pt5 71.8(4) . . ?
N7E Pt4 Pt6 92.2(3) . . ?
N7F Pt4 Pt6 86.8(3) . . ?
N40B Pt4 Pt6 108.4(3) . . ?
N40A Pt4 Pt6 75.3(4) . . ?
Pt5 Pt4 Pt6 32.991(13) . . ?
N1F Pt5 N50A 87.4(4) . . ?
N1F Pt5 N1G 175.4(4) . . ?
N50A Pt5 N1G 91.7(5) . . ?
N1F Pt5 N50B 92.2(5) . . ?
N50A Pt5 N50B 179.2(7) . . ?
N1G Pt5 N50B 88.6(6) . . ?
N1F Pt5 Pt6 147.0(3) . . ?
N50A Pt5 Pt6 93.8(4) . . ?
N1G Pt5 Pt6 37.5(3) . . ?
N50B Pt5 Pt6 87.0(6) . . ?
N1F Pt5 Pt4 35.9(3) . . ?
N50A Pt5 Pt4 71.7(4) . . ?
N1G Pt5 Pt4 147.5(3) . . ?
N50B Pt5 Pt4 108.4(4) . . ?
Pt6 Pt5 Pt4 113.99(3) . . ?
N7H Pt6 N60B 92.0(5) . . ?
N7H Pt6 N7G 177.1(4) . . ?
N60B Pt6 N7G 88.4(5) . . ?
N7H Pt6 N60A 88.2(4) . . ?
N60B Pt6 N60A 178.5(6) . . ?
N7G Pt6 N60A 91.5(5) . . ?
N7H Pt6 Pt5 121.4(3) . . ?
N60B Pt6 Pt5 102.5(4) . . ?
N7G Pt6 Pt5 55.7(3) . . ?
N60A Pt6 Pt5 78.8(3) . . ?
N7H Pt6 Pt4 89.9(3) . . ?
N60B Pt6 Pt4 116.2(4) . . ?
N7G Pt6 Pt4 87.3(3) . . ?
N60A Pt6 Pt4 65.3(4) . . ?
Pt5 Pt6 Pt4 33.018(16) . . ?
C20A N20A Pt2 114.9(8) . . ?
C20B N20B Pt2 117.5(8) . . ?
C50A N50A Pt5 124.1(11) . . ?
C50B N50B Pt5 124.8(18) . . ?
O13 N1N O12 124.4(13) . . ?
O13 N1N O11 118.5(11) . . ?
O12 N1N O11 117.1(13) . . ?
O22 N2N O21 117.3(14) . . ?
O22 N2N O23 116.3(15) . . ?
O21 N2N O23 126.4(14) . . ?
O33 N3N O32 117.1(13) . . ?
O33 N3N O31 122.3(13) . . ?
O32 N3N O31 120.2(13) . . ?
O42 N4N O41 122.1(14) . . ?
O42 N4N O43 121.5(18) . . ?
O41 N4N O43 116.4(17) . . ?
O52 N5N O53 117.8(12) . . ?
O52 N5N O51 121.4(11) . . ?
O53 N5N O51 120.8(12) . . ?
O62 N6N O63 121.4(15) . . ?
O62 N6N O61 120.3(15) . . ?
O63 N6N O61 118.3(13) . . ?
O73 N7N O71 121.1(12) . . ?
O73 N7N O72 119.4(11) . . ?
O71 N7N O72 118.5(11) . . ?
O83 N8N O81 127(2) . . ?
O83 N8N O82 119.3(17) . . ?
O81 N8N O82 113.5(17) . . ?
O93 N9N O92 126.6(16) . . ?
O93 N9N O91 121.7(17) . . ?
O92 N9N O91 111.2(14) . . ?
O102 N10N O103 121(2) . . ?
O102 N10N O104 148(2) . . ?
O103 N10N O104 90.7(18) . . ?
O102 N10N O101 90(2) . . ?
O103 N10N O101 147(2) . . ?
O104 N10N O101 59.8(12) . . ?
O104 O101 N10N 52.7(11) . . ?
N10N O104 O101 67.5(13) . . ?
O111 N11N O112 121.5(19) . . ?
O111 N11N O113 127(2) . . ?
O112 N11N O113 111.1(17) . . ?
O122 N12N O121 124(3) . . ?
O122 N12N O123 94(3) . . ?
O121 N12N O123 139(3) . . ?
O122 N12N O124 89(2) . . ?
O121 N12N O124 101(2) . . ?
O123 N12N O124 92(3) . . ?
N12N O122 O123 44.9(19) . . ?
N12N O123 O122 40.9(17) . . ?
C6B N1B C2B 122.9(11) . . ?
C6B N1B Pt2 121.6(8) . . ?
C2B N1B Pt2 115.5(9) . . ?
N3B C2B N1B 128.1(13) . . ?
C2B N3B C4B 108.9(11) . . ?
N3B C4B N9B 124.1(11) . . ?
N3B C4B C5B 128.9(12) . . ?
N9B C4B C5B 107.0(12) . . ?
N7B C5B C4B 112.3(12) . . ?
N7B C5B C6B 130.6(12) . . ?
C4B C5B C6B 116.8(13) . . ?
N1B C6B N6B 125.3(11) . . ?
N1B C6B C5B 114.1(11) . . ?
N6B C6B C5B 120.2(13) . . ?
C6B N6B O6A 144.9(9) . . ?
C5B N7B C8B 102.5(11) . . ?
C5B N7B Pt1 132.9(9) . . ?
C8B N7B Pt1 123.4(10) . . ?
N9B C8B N7B 111.3(12) . . ?
C8B N9B C4B 106.9(10) . . ?
C8B N9B C9B 125.1(11) . . ?
C4B N9B C9B 127.9(11) . . ?
C2C N1C C6C 121.3(10) . . ?
C2C N1C Pt2 117.2(7) . . ?
C6C N1C Pt2 121.3(7) . . ?
N3C C2C N1C 124.4(11) . . ?
C2C N3C C4C 115.1(10) . . ?
N3C C4C C5C 122.8(10) . . ?
N3C C4C N9C 129.3(11) . . ?
C5C C4C N9C 107.9(10) . . ?
C4C C5C C6C 122.2(11) . . ?
C4C C5C N7C 108.2(10) . . ?
C6C C5C N7C 129.4(11) . . ?
N6C C6C N1C 119.1(10) . . ?
N6C C6C C5C 127.1(12) . . ?
N1C C6C C5C 113.1(10) . . ?
C6C N6C O6D 153.5(8) . . ?
C8C N7C C5C 103.8(9) . . ?
C8C N7C Pt3 127.2(8) . . ?
C5C N7C Pt3 128.7(7) . . ?
N7C C8C N9C 115.3(10) . . ?
C4C N9C C8C 104.7(10) . . ?
C4C N9C C9C 126.5(10) . . ?
C8C N9C C9C 128.8(10) . . ?
C6F N1F C2F 121.3(10) . . ?
C6F N1F Pt5 124.7(8) . . ?
C2F N1F Pt5 113.9(9) . . ?
N3F C2F N1F 125.6(14) . . ?
C2F N3F C4F 113.2(12) . . ?
N9F C4F N3F 127.7(12) . . ?
N9F C4F C5F 107.2(12) . . ?
N3F C4F C5F 125.2(11) . . ?
N7F C5F C4F 108.9(10) . . ?
N7F C5F C6F 133.7(12) . . ?
C4F C5F C6F 117.4(12) . . ?
N1F C6F N6F 120.9(10) . . ?
N1F C6F C5F 116.6(11) . . ?
N6F C6F C5F 122.3(12) . . ?
C6F N6F O6E 151.2(9) . . ?
C8F N7F C5F 104.1(11) . . ?
C8F N7F Pt4 126.6(9) . . ?
C5F N7F Pt4 129.0(8) . . ?
N7F C8F N9F 113.5(12) . . ?
C8F N9F C4F 106.4(11) . . ?
C8F N9F C9F 126.8(11) . . ?
C4F N9F C9F 126.5(11) . . ?
C2G N1G C6G 122.4(10) . . ?
C2G N1G Pt5 116.9(8) . . ?
C6G N1G Pt5 120.5(8) . . ?
N3G C2G N1G 125.9(12) . . ?
C2G N3G C5G 114.6(10) . . ?
C5G C4G N7G 106.8(11) . . ?
C5G C4G C6G 117.5(12) . . ?
N7G C4G C6G 135.8(11) . . ?
N9G C5G N3G 128.0(12) . . ?
N9G C5G C4G 108.2(12) . . ?
N3G C5G C4G 123.6(12) . . ?
N6G C6G N1G 123.0(12) . . ?
N6G C6G C4G 121.2(12) . . ?
N1G C6G C4G 115.7(11) . . ?
C6G N6G O6H 155.5(9) . . ?
C8G N7G C4G 105.7(10) . . ?
C8G N7G Pt6 127.9(9) . . ?
C4G N7G Pt6 126.3(8) . . ?
N7G C8G N9G 114.3(11) . . ?
C8G N9G C5G 105.0(11) . . ?
C8G N9G C9G 130.6(11) . . ?
C5G N9G C9G 124.4(11) . . ?
C2A N1A C6A 121.3(12) . . ?
N3A C2A N2A 118.5(13) . . ?
N3A C2A N1A 126.4(13) . . ?
N2A C2A N1A 114.7(13) . . ?
C2A N3A C4A 109.5(12) . . ?
N3A C4A N9A 126.5(13) . . ?
N3A C4A C5A 129.1(12) . . ?
N9A C4A C5A 104.3(11) . . ?
C6A C5A C4A 118.2(12) . . ?
C6A C5A N7A 133.3(12) . . ?
C4A C5A N7A 107.9(11) . . ?
O6A C6A C5A 128.3(13) . . ?
O6A C6A N1A 117.9(11) . . ?
C5A C6A N1A 113.9(12) . . ?
C6A O6A N6B 139.5(9) . . ?
C8A N7A C5A 104.5(11) . . ?
C8A N7A Pt1 132.4(10) . . ?
C5A N7A Pt1 121.3(9) . . ?
N7A C8A N9A 114.9(12) . . ?
C8A N9A C4A 107.9(12) . . ?
C8A N9A C9A 125.7(11) . . ?
C4A N9A C9A 126.0(11) . . ?
C2H N1H C6H 127.9(10) . . ?
N3H C2H N2H 123.8(12) . . ?
N3H C2H N1H 121.7(12) . . ?
N2H C2H N1H 114.4(11) . . ?
C2H N3H C4H 112.9(10) . . ?
N3H C4H N9H 125.5(11) . . ?
N3H C4H C5H 128.7(11) . . ?
N9H C4H C5H 105.7(11) . . ?
N7H C5H C4H 112.8(10) . . ?
N7H C5H C6H 127.2(11) . . ?
C4H C5H C6H 119.9(12) . . ?
O6H C6H N1H 123.7(11) . . ?
O6H C6H C5H 127.5(12) . . ?
N1H C6H C5H 108.8(11) . . ?
C6H O6H N6G 159.0(9) . . ?
C5H N7H C8H 102.6(10) . . ?
C5H N7H Pt6 130.1(8) . . ?
C8H N7H Pt6 127.3(9) . . ?
N9H C8H N7H 111.8(12) . . ?
C8H N9H C4H 107.1(11) . . ?
C8H N9H C9H 127.3(11) . . ?
C4H N9H C9H 125.6(10) . . ?
C2D N1D C6D 128.0(10) . . ?
N3D C2D N2D 120.2(11) . . ?
N3D C2D N1D 123.0(11) . . ?
N2D C2D N1D 116.7(10) . . ?
C2D N3D C4D 111.9(10) . . ?
N9D C4D N3D 126.1(11) . . ?
N9D C4D C5D 105.2(11) . . ?
N3D C4D C5D 128.6(11) . . ?
N7D C5D C4D 111.0(10) . . ?
N7D C5D C6D 130.1(11) . . ?
C4D C5D C6D 118.6(11) . . ?
O6D C6D N1D 121.5(11) . . ?
O6D C6D C5D 128.8(12) . . ?
N1D C6D C5D 109.7(11) . . ?
C6D O6D N6C 151.9(9) . . ?
C5D N7D C8D 105.2(10) . . ?
C5D N7D Pt3 126.5(8) . . ?
C8D N7D Pt3 128.1(8) . . ?
N7D C8D N9D 110.1(11) . . ?
C4D N9D C8D 108.4(10) . . ?
C4D N9D C9D 126.6(10) . . ?
C8D N9D C9D 124.8(10) . . ?
C2E N1E C6E 123.7(11) . . ?
N3E C2E N2E 118.3(12) . . ?
N3E C2E N1E 126.3(11) . . ?
N2E C2E N1E 115.3(11) . . ?
C2E N3E C4E 107.3(11) . . ?
N9E C4E C5E 108.4(12) . . ?
N9E C4E N3E 121.0(13) . . ?
C5E C4E N3E 130.6(12) . . ?
C4E C5E C6E 118.4(12) . . ?
C4E C5E N7E 107.7(11) . . ?
C6E C5E N7E 133.9(13) . . ?
O6E C6E N1E 121.0(12) . . ?
O6E C6E C5E 125.9(13) . . ?
N1E C6E C5E 112.9(13) . . ?
C6E O6E N6F 147.5(9) . . ?
C8E N7E C5E 105.2(11) . . ?
C8E N7E Pt4 129.0(9) . . ?
C5E N7E Pt4 125.1(9) . . ?
N7E C8E N9E 111.8(11) . . ?
C4E N9E C8E 106.8(12) . . ?
C4E N9E C9E 127.4(12) . . ?
C8E N9E C9E 125.7(11) . . ?

loop_
_geom_bond_atom_site_label_1
_geom_bond_atom_site_label_2
_geom_bond_distance
_geom_bond_site_symmetry_2
_geom_bond_publ_flag
Pt1 N7B 1.978(12) . ?
Pt1 N10A 2.011(10) . ?
Pt1 N7A 2.014(11) . ?
Pt1 N10B 2.059(10) . ?
Pt1 Pt2 6.4772(18) . ?
Pt1 Pt3 10.427(3) . ?
Pt2 N1C 2.050(9) . ?
Pt2 N1B 2.077(9) . ?
Pt2 N20A 2.080(10) . ?
Pt2 N20B 2.091(11) . ?
Pt2 Pt3 6.4010(15) . ?
Pt3 N7C 1.979(9) . ?
Pt3 N7D 2.010(10) . ?
Pt3 N30B 2.075(11) . ?
Pt3 N30A 2.087(11) . ?
Pt4 N7E 1.982(10) . ?
Pt4 N7F 1.983(10) . ?
Pt4 N40B 2.024(9) . ?
Pt4 N40A 2.060(9) . ?
Pt4 Pt5 6.4711(18) . ?
Pt4 Pt6 10.850(3) . ?
Pt5 N1F 2.048(9) . ?
Pt5 N50A 2.050(14) . ?
Pt5 N1G 2.053(8) . ?
Pt5 N50B 2.097(15) . ?
Pt5 Pt6 6.4664(15) . ?
Pt6 N7H 1.970(10) . ?
Pt6 N60B 1.982(14) . ?
Pt6 N7G 2.006(10) . ?
Pt6 N60A 2.098(12) . ?
N20A C20A 1.428(12) . ?
N20B C20B 1.451(15) . ?
N50A C50A 1.424(15) . ?
N50B C50B 1.37(2) . ?
N1N O13 1.198(13) . ?
N1N O12 1.237(12) . ?
N1N O11 1.274(12) . ?
N2N O22 1.226(13) . ?
N2N O21 1.247(15) . ?
N2N O23 1.273(15) . ?
N3N O33 1.240(13) . ?
N3N O32 1.241(12) . ?
N3N O31 1.242(14) . ?
N4N O42 1.222(16) . ?
N4N O41 1.254(17) . ?
N4N O43 1.285(14) . ?
N5N O52 1.231(12) . ?
N5N O53 1.234(11) . ?
N5N O51 1.236(12) . ?
N6N O62 1.249(14) . ?
N6N O63 1.267(14) . ?
N6N O61 1.273(16) . ?
N7N O73 1.236(11) . ?
N7N O71 1.251(12) . ?
N7N O72 1.264(12) . ?
N8N O83 1.188(18) . ?
N8N O81 1.220(15) . ?
N8N O82 1.236(17) . ?
N9N O93 1.122(15) . ?
N9N O92 1.238(16) . ?
N9N O91 1.263(14) . ?
N10N O102 1.10(2) . ?
N10N O103 1.21(2) . ?
N10N O104 1.347(19) . ?
N10N O101 1.56(3) . ?
O101 O104 1.46(2) . ?
N11N O111 1.198(5) . ?
N11N O112 1.200(5) . ?
N11N O113 1.202(5) . ?
N12N O122 1.15(3) . ?
N12N O121 1.17(3) . ?
N12N O123 1.24(4) . ?
N12N O124 1.48(3) . ?
O122 O123 1.75(4) . ?
N1B C6B 1.312(15) . ?
N1B C2B 1.346(13) . ?
C2B N3B 1.308(14) . ?
N3B C4B 1.354(16) . ?
C4B N9B 1.356(15) . ?
C4B C5B 1.359(16) . ?
C5B N7B 1.351(16) . ?
C5B C6B 1.434(16) . ?
C6B N6B 1.330(14) . ?
N6B O6A 2.903(15) . ?
N7B C8B 1.399(14) . ?
C8B N9B 1.349(16) . ?
N9B C9B 1.474(12) . ?
N1C C2C 1.378(14) . ?
N1C C6C 1.380(13) . ?
C2C N3C 1.302(13) . ?
N3C C4C 1.354(12) . ?
C4C C5C 1.370(15) . ?
C4C N9C 1.370(13) . ?
C5C C6C 1.381(15) . ?
C5C N7C 1.440(13) . ?
C6C N6C 1.289(14) . ?
N6C O6D 2.765(12) . ?
N7C C8C 1.278(13) . ?
C8C N9C 1.376(13) . ?
N9C C9C 1.455(14) . ?
N1F C6F 1.330(14) . ?
N1F C2F 1.382(14) . ?
C2F N3F 1.318(14) . ?
N3F C4F 1.361(16) . ?
C4F N9F 1.352(14) . ?
C4F C5F 1.402(15) . ?
C5F N7F 1.383(15) . ?
C5F C6F 1.418(15) . ?
C6F N6F 1.335(13) . ?
N6F O6E 2.912(14) . ?
N7F C8F 1.340(13) . ?
C8F N9F 1.351(16) . ?
N9F C9F 1.502(13) . ?
N1G C2G 1.320(14) . ?
N1G C6G 1.333(13) . ?
C2G N3G 1.289(14) . ?
N3G C5G 1.368(13) . ?
C4G C5G 1.374(16) . ?
C4G N7G 1.415(13) . ?
C4G C6G 1.427(16) . ?
C5G N9G 1.362(15) . ?
C6G N6G 1.307(15) . ?
N6G O6H 2.718(12) . ?
N7G C8G 1.273(15) . ?
C8G N9G 1.357(13) . ?
N9G C9G 1.451(14) . ?
N1A C2A 1.373(16) . ?
N1A C6A 1.424(15) . ?
C2A N3A 1.307(15) . ?
C2A N2A 1.323(14) . ?
N3A C4A 1.352(14) . ?
C4A N9A 1.354(14) . ?
C4A C5A 1.413(17) . ?
C5A C6A 1.343(16) . ?
C5A N7A 1.428(14) . ?
C6A O6A 1.296(15) . ?
N7A C8A 1.248(15) . ?
C8A N9A 1.346(15) . ?
N9A C9A 1.495(16) . ?
N1H C2H 1.392(13) . ?
N1H C6H 1.395(14) . ?
C2H N3H 1.324(14) . ?
C2H N2H 1.329(14) . ?
N3H C4H 1.351(14) . ?
C4H N9H 1.365(14) . ?
C4H C5H 1.373(14) . ?
C5H N7H 1.350(14) . ?
C5H C6H 1.445(16) . ?
C6H O6H 1.220(13) . ?
N7H C8H 1.385(13) . ?
C8H N9H 1.353(15) . ?
N9H C9H 1.477(13) . ?
N1D C2D 1.381(13) . ?
N1D C6D 1.381(14) . ?
C2D N3D 1.320(13) . ?
C2D N2D 1.355(14) . ?
N3D C4D 1.368(15) . ?
C4D N9D 1.346(14) . ?
C4D C5D 1.392(15) . ?
C5D N7D 1.345(14) . ?
C5D C6D 1.451(15) . ?
C6D O6D 1.236(12) . ?
N7D C8D 1.351(13) . ?
C8D N9D 1.367(14) . ?
N9D C9D 1.462(12) . ?
N1E C2E 1.372(15) . ?
N1E C6E 1.378(15) . ?
C2E N3E 1.337(14) . ?
C2E N2E 1.363(13) . ?
N3E C4E 1.389(14) . ?
C4E N9E 1.350(15) . ?
C4E C5E 1.366(17) . ?
C5E C6E 1.386(17) . ?
C5E N7E 1.430(13) . ?
C6E O6E 1.254(15) . ?
N7E C8E 1.314(15) . ?
C8E N9E 1.378(15) . ?
N9E C9E 1.448(16) . ?

loop_
_geom_torsion_atom_site_label_1
_geom_torsion_atom_site_label_2
_geom_torsion_atom_site_label_3
_geom_torsion_atom_site_label_4
_geom_torsion
_geom_torsion_site_symmetry_1
_geom_torsion_site_symmetry_2
_geom_torsion_site_symmetry_3
_geom_torsion_site_symmetry_4
_geom_torsion_publ_flag
N7B Pt1 Pt2 N1C 175.1(6) . . . . ?
N10A Pt1 Pt2 N1C 91.1(5) . . . . ?
N7A Pt1 Pt2 N1C -4.4(6) . . . . ?
N10B Pt1 Pt2 N1C -90.0(5) . . . . ?
Pt3 Pt1 Pt2 N1C -13.6(4) . . . . ?
N7B Pt1 Pt2 N1B 2.3(6) . . . . ?
N10A Pt1 Pt2 N1B -81.8(6) . . . . ?
N7A Pt1 Pt2 N1B -177.3(6) . . . . ?
N10B Pt1 Pt2 N1B 97.1(6) . . . . ?
Pt3 Pt1 Pt2 N1B 173.5(5) . . . . ?
N7B Pt1 Pt2 N20A 112.5(5) . . . . ?
N10A Pt1 Pt2 N20A 28.5(4) . . . . ?
N7A Pt1 Pt2 N20A -67.0(4) . . . . ?
N10B Pt1 Pt2 N20A -152.6(4) . . . . ?
Pt3 Pt1 Pt2 N20A -76.2(3) . . . . ?
N7B Pt1 Pt2 N20B -67.5(5) . . . . ?
N10A Pt1 Pt2 N20B -151.6(4) . . . . ?
N7A Pt1 Pt2 N20B 112.9(5) . . . . ?
N10B Pt1 Pt2 N20B 27.3(4) . . . . ?
Pt3 Pt1 Pt2 N20B 103.8(3) . . . . ?
N7B Pt1 Pt2 Pt3 -171.3(4) . . . . ?
N10A Pt1 Pt2 Pt3 104.7(3) . . . . ?
N7A Pt1 Pt2 Pt3 9.2(3) . . . . ?
N10B Pt1 Pt2 Pt3 -76.4(3) . . . . ?
N1C Pt2 Pt3 N7C 1.4(6) . . . . ?
N1B Pt2 Pt3 N7C -172.4(6) . . . . ?
N20A Pt2 Pt3 N7C -94.6(4) . . . . ?
N20B Pt2 Pt3 N7C 83.9(4) . . . . ?
Pt1 Pt2 Pt3 N7C -165.9(4) . . . . ?
N1C Pt2 Pt3 N7D -176.9(6) . . . . ?
N1B Pt2 Pt3 N7D 9.3(6) . . . . ?
N20A Pt2 Pt3 N7D 87.1(4) . . . . ?
N20B Pt2 Pt3 N7D -94.4(5) . . . . ?
Pt1 Pt2 Pt3 N7D 15.8(4) . . . . ?
N1C Pt2 Pt3 N30B -73.1(5) . . . . ?
N1B Pt2 Pt3 N30B 113.1(6) . . . . ?
N20A Pt2 Pt3 N30B -169.2(4) . . . . ?
N20B Pt2 Pt3 N30B 9.4(4) . . . . ?
Pt1 Pt2 Pt3 N30B 119.6(3) . . . . ?
N1C Pt2 Pt3 N30A 104.4(5) . . . . ?
N1B Pt2 Pt3 N30A -69.4(6) . . . . ?
N20A Pt2 Pt3 N30A 8.4(4) . . . . ?
N20B Pt2 Pt3 N30A -173.1(4) . . . . ?
Pt1 Pt2 Pt3 N30A -62.9(3) . . . . ?
N1C Pt2 Pt3 Pt1 167.3(4) . . . . ?
N1B Pt2 Pt3 Pt1 -6.5(5) . . . . ?
N20A Pt2 Pt3 Pt1 71.3(3) . . . . ?
N20B Pt2 Pt3 Pt1 -110.2(3) . . . . ?
N7B Pt1 Pt3 N7C 18.6(4) . . . . ?
N10A Pt1 Pt3 N7C -69.6(4) . . . . ?
N7A Pt1 Pt3 N7C -160.8(4) . . . . ?
N10B Pt1 Pt3 N7C 109.9(4) . . . . ?
Pt2 Pt1 Pt3 N7C 11.7(3) . . . . ?
N7B Pt1 Pt3 N7D -159.8(4) . . . . ?
N10A Pt1 Pt3 N7D 111.9(4) . . . . ?
N7A Pt1 Pt3 N7D 20.7(4) . . . . ?
N10B Pt1 Pt3 N7D -68.5(4) . . . . ?
Pt2 Pt1 Pt3 N7D -166.8(3) . . . . ?
N7B Pt1 Pt3 N30B -70.4(4) . . . . ?
N10A Pt1 Pt3 N30B -158.6(4) . . . . ?
N7A Pt1 Pt3 N30B 110.2(4) . . . . ?
N10B Pt1 Pt3 N30B 20.9(4) . . . . ?
Pt2 Pt1 Pt3 N30B -77.3(3) . . . . ?
N7B Pt1 Pt3 N30A 109.3(4) . . . . ?
N10A Pt1 Pt3 N30A 21.0(4) . . . . ?
N7A Pt1 Pt3 N30A -70.2(4) . . . . ?
N10B Pt1 Pt3 N30A -159.4(4) . . . . ?
Pt2 Pt1 Pt3 N30A 102.4(3) . . . . ?
N7B Pt1 Pt3 Pt2 6.9(3) . . . . ?
N10A Pt1 Pt3 Pt2 -81.3(3) . . . . ?
N7A Pt1 Pt3 Pt2 -172.5(3) . . . . ?
N10B Pt1 Pt3 Pt2 98.2(3) . . . . ?
N7E Pt4 Pt5 N1F -175.7(6) . . . . ?
N7F Pt4 Pt5 N1F 3.6(5) . . . . ?
N40B Pt4 Pt5 N1F -71.8(5) . . . . ?
N40A Pt4 Pt5 N1F 107.1(5) . . . . ?
Pt6 Pt4 Pt5 N1F -162.0(4) . . . . ?
N7E Pt4 Pt5 N50A 72.2(5) . . . . ?
N7F Pt4 Pt5 N50A -108.5(5) . . . . ?
N40B Pt4 Pt5 N50A 176.1(5) . . . . ?
N40A Pt4 Pt5 N50A -5.0(5) . . . . ?
Pt6 Pt4 Pt5 N50A 85.9(4) . . . . ?
N7E Pt4 Pt5 N1G 9.7(6) . . . . ?
N7F Pt4 Pt5 N1G -171.0(6) . . . . ?
N40B Pt4 Pt5 N1G 113.6(6) . . . . ?
N40A Pt4 Pt5 N1G -67.5(6) . . . . ?
Pt6 Pt4 Pt5 N1G 23.4(5) . . . . ?
N7E Pt4 Pt5 N50B -108.6(7) . . . . ?
N7F Pt4 Pt5 N50B 70.6(7) . . . . ?
N40B Pt4 Pt5 N50B -4.8(7) . . . . ?
N40A Pt4 Pt5 N50B 174.2(7) . . . . ?
Pt6 Pt4 Pt5 N50B -95.0(6) . . . . ?
N7E Pt4 Pt5 Pt6 -13.6(3) . . . . ?
N7F Pt4 Pt5 Pt6 165.6(3) . . . . ?
N40B Pt4 Pt5 Pt6 90.2(3) . . . . ?
N40A Pt4 Pt5 Pt6 -90.9(3) . . . . ?
N1F Pt5 Pt6 N7H 0.2(7) . . . . ?
N50A Pt5 Pt6 N7H -90.8(6) . . . . ?
N1G Pt5 Pt6 N7H -178.7(7) . . . . ?
N50B Pt5 Pt6 N7H 89.6(6) . . . . ?
Pt4 Pt5 Pt6 N7H -19.2(4) . . . . ?
N1F Pt5 Pt6 N60B -100.0(6) . . . . ?
N50A Pt5 Pt6 N60B 169.0(6) . . . . ?
N1G Pt5 Pt6 N60B 81.1(7) . . . . ?
N50B Pt5 Pt6 N60B -10.6(6) . . . . ?
Pt4 Pt5 Pt6 N60B -119.4(4) . . . . ?
N1F Pt5 Pt6 N7G -179.3(7) . . . . ?
N50A Pt5 Pt6 N7G 89.7(6) . . . . ?
N1G Pt5 Pt6 N7G 1.8(7) . . . . ?
N50B Pt5 Pt6 N7G -89.9(6) . . . . ?
Pt4 Pt5 Pt6 N7G 161.3(4) . . . . ?
N1F Pt5 Pt6 N60A 81.0(6) . . . . ?
N50A Pt5 Pt6 N60A -10.0(5) . . . . ?
N1G Pt5 Pt6 N60A -97.9(7) . . . . ?
N50B Pt5 Pt6 N60A 170.4(5) . . . . ?
Pt4 Pt5 Pt6 N60A 61.6(3) . . . . ?
N1F Pt5 Pt6 Pt4 19.4(5) . . . . ?
N50A Pt5 Pt6 Pt4 -71.6(4) . . . . ?
N1G Pt5 Pt6 Pt4 -159.5(6) . . . . ?
N50B Pt5 Pt6 Pt4 108.8(4) . . . . ?
N7E Pt4 Pt6 N7H -27.6(4) . . . . ?
N7F Pt4 Pt6 N7H 151.9(4) . . . . ?
N40B Pt4 Pt6 N7H 61.4(4) . . . . ?
N40A Pt4 Pt6 N7H -117.2(5) . . . . ?
Pt5 Pt4 Pt6 N7H 163.7(3) . . . . ?
N7E Pt4 Pt6 N60B -119.7(5) . . . . ?
N7F Pt4 Pt6 N60B 59.8(4) . . . . ?
N40B Pt4 Pt6 N60B -30.8(5) . . . . ?
N40A Pt4 Pt6 N60B 150.7(5) . . . . ?
Pt5 Pt4 Pt6 N60B 71.5(4) . . . . ?
N7E Pt4 Pt6 N7G 153.4(4) . . . . ?
N7F Pt4 Pt6 N7G -27.1(4) . . . . ?
N40B Pt4 Pt6 N7G -117.7(5) . . . . ?
N40A Pt4 Pt6 N7G 63.8(5) . . . . ?
Pt5 Pt4 Pt6 N7G -15.4(4) . . . . ?
N7E Pt4 Pt6 N60A 60.5(4) . . . . ?
N7F Pt4 Pt6 N60A -120.0(4) . . . . ?
N40B Pt4 Pt6 N60A 149.4(4) . . . . ?
N40A Pt4 Pt6 N60A -29.1(5) . . . . ?
Pt5 Pt4 Pt6 N60A -108.3(3) . . . . ?
N7E Pt4 Pt6 Pt5 168.8(3) . . . . ?
N7F Pt4 Pt6 Pt5 -11.7(3) . . . . ?
N40B Pt4 Pt6 Pt5 -102.3(3) . . . . ?
N40A Pt4 Pt6 Pt5 79.2(3) . . . . ?
N1C Pt2 N20A C20A 96.6(8) . . . . ?
N1B Pt2 N20A C20A -80.7(8) . . . . ?
N20B Pt2 N20A C20A 67(15) . . . . ?
Pt3 Pt2 N20A C20A 134.5(8) . . . . ?
Pt1 Pt2 N20A C20A -114.2(8) . . . . ?
N1C Pt2 N20B C20B -76.8(9) . . . . ?
N1B Pt2 N20B C20B 100.4(9) . . . . ?
N20A Pt2 N20B C20B -47(15) . . . . ?
Pt3 Pt2 N20B C20B -114.5(9) . . . . ?
Pt1 Pt2 N20B C20B 134.0(8) . . . . ?
N1F Pt5 N50A C50A 169.9(14) . . . . ?
N1G Pt5 N50A C50A -5.7(14) . . . . ?
N50B Pt5 N50A C50A 106(37) . . . . ?
Pt6 Pt5 N50A C50A -43.1(14) . . . . ?
Pt4 Pt5 N50A C50A -157.2(15) . . . . ?
N1F Pt5 N50B C50B -79.7(18) . . . . ?
N50A Pt5 N50B C50B -16(38) . . . . ?
N1G Pt5 N50B C50B 95.8(18) . . . . ?
Pt6 Pt5 N50B C50B 133.3(18) . . . . ?
Pt4 Pt5 N50B C50B -112.4(17) . . . . ?
O102 N10N O101 O104 169(2) . . . . ?
O103 N10N O101 O104 -30(4) . . . . ?
O102 N10N O104 O101 -21(4) . . . . ?
O103 N10N O104 O101 164(2) . . . . ?
O121 N12N O122 O123 165(4) . . . . ?
O124 N12N O122 O123 -92(3) . . . . ?
O121 N12N O123 O122 -161(5) . . . . ?
O124 N12N O123 O122 89(2) . . . . ?
N1C Pt2 N1B C6B -111(5) . . . . ?
N20A Pt2 N1B C6B -71.4(10) . . . . ?
N20B Pt2 N1B C6B 109.4(10) . . . . ?
Pt3 Pt2 N1B C6B 4.0(13) . . . . ?
Pt1 Pt2 N1B C6B -6.5(7) . . . . ?
N1C Pt2 N1B C2B 69(6) . . . . ?
N20A Pt2 N1B C2B 108.8(9) . . . . ?
N20B Pt2 N1B C2B -70.4(9) . . . . ?
Pt3 Pt2 N1B C2B -175.8(7) . . . . ?
Pt1 Pt2 N1B C2B 173.8(12) . . . . ?
C6B N1B C2B N3B 0(2) . . . . ?
Pt2 N1B C2B N3B 179.9(11) . . . . ?
N1B C2B N3B C4B 3(2) . . . . ?
C2B N3B C4B N9B 177.1(12) . . . . ?
C2B N3B C4B C5B -1(2) . . . . ?
N3B C4B C5B N7B -177.7(13) . . . . ?
N9B C4B C5B N7B 4.0(16) . . . . ?
N3B C4B C5B C6B -4(2) . . . . ?
N9B C4B C5B C6B 177.4(11) . . . . ?
C2B N1B C6B N6B -178.4(12) . . . . ?
Pt2 N1B C6B N6B 1.8(18) . . . . ?
C2B N1B C6B C5B -5.6(19) . . . . ?
Pt2 N1B C6B C5B 174.6(8) . . . . ?
N7B C5B C6B N1B 179.2(13) . . . . ?
C4B C5B C6B N1B 7.2(18) . . . . ?
N7B C5B C6B N6B -8(2) . . . . ?
C4B C5B C6B N6B -179.6(12) . . . . ?
N1B C6B N6B O6A 127.3(14) . . . . ?
C5B C6B N6B O6A -45.1(19) . . . . ?
C4B C5B N7B C8B -4.2(15) . . . . ?
C6B C5B N7B C8B -176.5(13) . . . . ?
C4B C5B N7B Pt1 -171.6(9) . . . . ?
C6B C5B N7B Pt1 16(2) . . . . ?
N10A Pt1 N7B C5B 93.2(13) . . . . ?
N7A Pt1 N7B C5B 4(12) . . . . ?
N10B Pt1 N7B C5B -88.1(13) . . . . ?
Pt2 Pt1 N7B C5B -4.9(11) . . . . ?
Pt3 Pt1 N7B C5B -10.0(13) . . . . ?
N10A Pt1 N7B C8B -72.0(10) . . . . ?
N7A Pt1 N7B C8B -161(11) . . . . ?
N10B Pt1 N7B C8B 106.7(10) . . . . ?
Pt2 Pt1 N7B C8B -170.1(12) . . . . ?
Pt3 Pt1 N7B C8B -175.2(10) . . . . ?
C5B N7B C8B N9B 3.0(15) . . . . ?
Pt1 N7B C8B N9B 172.0(8) . . . . ?
N7B C8B N9B C4B -0.8(15) . . . . ?
N7B C8B N9B C9B -179.4(10) . . . . ?
N3B C4B N9B C8B 179.7(12) . . . . ?
C5B C4B N9B C8B -1.8(14) . . . . ?
N3B C4B N9B C9B -2(2) . . . . ?
C5B C4B N9B C9B 176.8(12) . . . . ?
N1B Pt2 N1C C2C -58(6) . . . . ?
N20A Pt2 N1C C2C -98.0(9) . . . . ?
N20B Pt2 N1C C2C 81.2(9) . . . . ?
Pt3 Pt2 N1C C2C -178.4(12) . . . . ?
Pt1 Pt2 N1C C2C -157.1(7) . . . . ?
N1B Pt2 N1C C6C 127(5) . . . . ?
N20A Pt2 N1C C6C 86.8(10) . . . . ?
N20B Pt2 N1C C6C -93.9(10) . . . . ?
Pt3 Pt2 N1C C6C 6.5(7) . . . . ?
Pt1 Pt2 N1C C6C 27.7(12) . . . . ?
C6C N1C C2C N3C -11.1(19) . . . . ?
Pt2 N1C C2C N3C 173.8(9) . . . . ?
N1C C2C N3C C4C 4.9(19) . . . . ?
C2C N3C C4C C5C -1.1(19) . . . . ?
C2C N3C C4C N9C 177.9(13) . . . . ?
N3C C4C C5C C6C 3(2) . . . . ?
N9C C4C C5C C6C -175.9(12) . . . . ?
N3C C4C C5C N7C 179.2(11) . . . . ?
N9C C4C C5C N7C 0.1(15) . . . . ?
C2C N1C C6C N6C -177.3(13) . . . . ?
Pt2 N1C C6C N6C -2.3(17) . . . . ?
C2C N1C C6C C5C 11.8(18) . . . . ?
Pt2 N1C C6C C5C -173.2(9) . . . . ?
C4C C5C C6C N6C -178.3(14) . . . . ?
N7C C5C C6C N6C 7(2) . . . . ?
C4C C5C C6C N1C -8.3(19) . . . . ?
N7C C5C C6C N1C 176.6(12) . . . . ?
N1C C6C N6C O6D -154.8(15) . . . . ?
C5C C6C N6C O6D 15(3) . . . . ?
C4C C5C N7C C8C 1.9(14) . . . . ?
C6C C5C N7C C8C 177.5(14) . . . . ?
C4C C5C N7C Pt3 176.8(9) . . . . ?
C6C C5C N7C Pt3 -8(2) . . . . ?
N7D Pt3 N7C C8C -136(13) . . . . ?
N30B Pt3 N7C C8C -72.3(11) . . . . ?
N30A Pt3 N7C C8C 104.3(11) . . . . ?
Pt2 Pt3 N7C C8C 173.6(12) . . . . ?
Pt1 Pt3 N7C C8C 165.3(11) . . . . ?
N7D Pt3 N7C C5C 51(14) . . . . ?
N30B Pt3 N7C C5C 113.9(10) . . . . ?
N30A Pt3 N7C C5C -69.6(10) . . . . ?
Pt2 Pt3 N7C C5C -0.3(9) . . . . ?
Pt1 Pt3 N7C C5C -8.5(10) . . . . ?
C5C N7C C8C N9C -3.2(15) . . . . ?
Pt3 N7C C8C N9C -178.3(8) . . . . ?
N3C C4C N9C C8C 179.1(13) . . . . ?
C5C C4C N9C C8C -1.8(14) . . . . ?
N3C C4C N9C C9C -2(2) . . . . ?
C5C C4C N9C C9C 177.0(12) . . . . ?
N7C C8C N9C C4C 3.3(15) . . . . ?
N7C C8C N9C C9C -175.4(12) . . . . ?
N50A Pt5 N1F C6F 71.3(11) . . . . ?
N1G Pt5 N1F C6F 150(5) . . . . ?
N50B Pt5 N1F C6F -109.5(11) . . . . ?
Pt6 Pt5 N1F C6F -21.6(13) . . . . ?
Pt4 Pt5 N1F C6F 9.6(8) . . . . ?
N50A Pt5 N1F C2F -105.2(10) . . . . ?
N1G Pt5 N1F C2F -26(6) . . . . ?
N50B Pt5 N1F C2F 74.1(10) . . . . ?
Pt6 Pt5 N1F C2F 161.9(6) . . . . ?
Pt4 Pt5 N1F C2F -166.9(11) . . . . ?
C6F N1F C2F N3F 0(2) . . . . ?
Pt5 N1F C2F N3F 176.6(11) . . . . ?
N1F C2F N3F C4F -6(2) . . . . ?
C2F N3F C4F N9F -177.9(12) . . . . ?
C2F N3F C4F C5F 4(2) . . . . ?
N9F C4F C5F N7F 1.8(14) . . . . ?
N3F C4F C5F N7F -179.7(12) . . . . ?
N9F C4F C5F C6F -175.7(11) . . . . ?
N3F C4F C5F C6F 2.8(19) . . . . ?
C2F N1F C6F N6F -178.3(11) . . . . ?
Pt5 N1F C6F N6F 5.4(17) . . . . ?
C2F N1F C6F C5F 7.1(18) . . . . ?
Pt5 N1F C6F C5F -169.1(8) . . . . ?
N7F C5F C6F N1F 175.0(13) . . . . ?
C4F C5F C6F N1F -8.2(18) . . . . ?
N7F C5F C6F N6F 1(2) . . . . ?
C4F C5F C6F N6F 177.3(11) . . . . ?
N1F C6F N6F O6E -141.8(13) . . . . ?
C5F C6F N6F O6E 32(2) . . . . ?
C4F C5F N7F C8F -1.2(14) . . . . ?
C6F C5F N7F C8F 175.7(14) . . . . ?
C4F C5F N7F Pt4 172.8(8) . . . . ?
C6F C5F N7F Pt4 -10(2) . . . . ?
N7E Pt4 N7F C8F -156(16) . . . . ?
N40B Pt4 N7F C8F -72.1(10) . . . . ?
N40A Pt4 N7F C8F 104.2(10) . . . . ?
Pt5 Pt4 N7F C8F 171.7(11) . . . . ?
Pt6 Pt4 N7F C8F 179.5(10) . . . . ?
N7E Pt4 N7F C5F 32(17) . . . . ?
N40B Pt4 N7F C5F 115.1(11) . . . . ?
N40A Pt4 N7F C5F -68.6(11) . . . . ?
Pt5 Pt4 N7F C5F -1.1(9) . . . . ?
Pt6 Pt4 N7F C5F 6.7(10) . . . . ?
C5F N7F C8F N9F 0.1(15) . . . . ?
Pt4 N7F C8F N9F -174.1(8) . . . . ?
N7F C8F N9F C4F 1.0(15) . . . . ?
N7F C8F N9F C9F 174.8(10) . . . . ?
N3F C4F N9F C8F 179.9(13) . . . . ?
C5F C4F N9F C8F -1.7(14) . . . . ?
N3F C4F N9F C9F 6(2) . . . . ?
C5F C4F N9F C9F -175.5(11) . . . . ?
N1F Pt5 N1G C2G 13(7) . . . . ?
N50A Pt5 N1G C2G 91.9(12) . . . . ?
N50B Pt5 N1G C2G -87.3(12) . . . . ?
Pt6 Pt5 N1G C2G -174.2(15) . . . . ?
Pt4 Pt5 N1G C2G 149.3(8) . . . . ?
N1F Pt5 N1G C6G -173(5) . . . . ?
N50A Pt5 N1G C6G -94.0(12) . . . . ?
N50B Pt5 N1G C6G 86.8(13) . . . . ?
Pt6 Pt5 N1G C6G 0.0(9) . . . . ?
Pt4 Pt5 N1G C6G -36.6(15) . . . . ?
C6G N1G C2G N3G 6(2) . . . . ?
Pt5 N1G C2G N3G -179.7(10) . . . . ?
N1G C2G N3G C5G -6(2) . . . . ?
C2G N3G C5G N9G 179.7(14) . . . . ?
C2G N3G C5G C4G 4(2) . . . . ?
N7G C4G C5G N9G 1.5(18) . . . . ?
C6G C4G C5G N9G -178.5(13) . . . . ?
N7G C4G C5G N3G 177.6(12) . . . . ?
C6G C4G C5G N3G -2(2) . . . . ?
C2G N1G C6G N6G 179.9(15) . . . . ?
Pt5 N1G C6G N6G 6(2) . . . . ?
C2G N1G C6G C4G -4(2) . . . . ?
Pt5 N1G C6G C4G -177.3(11) . . . . ?
C5G C4G C6G N6G 178.4(15) . . . . ?
N7G C4G C6G N6G -2(3) . . . . ?
C5G C4G C6G N1G 2(2) . . . . ?
N7G C4G C6G N1G -178.1(16) . . . . ?
N1G C6G N6G O6H -174.5(18) . . . . ?
C4G C6G N6G O6H 9(4) . . . . ?
C5G C4G N7G C8G 0.5(17) . . . . ?
C6G C4G N7G C8G -179.6(18) . . . . ?
C5G C4G N7G Pt6 177.8(10) . . . . ?
C6G C4G N7G Pt6 -2(3) . . . . ?
N7H Pt6 N7G C8G 169(9) . . . . ?
N60B Pt6 N7G C8G 70.9(14) . . . . ?
N60A Pt6 N7G C8G -107.6(13) . . . . ?
Pt5 Pt6 N7G C8G 177.1(15) . . . . ?
Pt4 Pt6 N7G C8G -172.8(13) . . . . ?
N7H Pt6 N7G C4G -8(11) . . . . ?
N60B Pt6 N7G C4G -105.9(13) . . . . ?
N60A Pt6 N7G C4G 75.7(12) . . . . ?
Pt5 Pt6 N7G C4G 0.4(10) . . . . ?
Pt4 Pt6 N7G C4G 10.5(12) . . . . ?
C4G N7G C8G N9G -2.3(17) . . . . ?
Pt6 N7G C8G N9G -179.6(9) . . . . ?
N7G C8G N9G C5G 3.2(17) . . . . ?
N7G C8G N9G C9G -177.7(15) . . . . ?
N3G C5G N9G C8G -178.6(14) . . . . ?
C4G C5G N9G C8G -2.7(17) . . . . ?
N3G C5G N9G C9G 2(2) . . . . ?
C4G C5G N9G C9G 178.1(14) . . . . ?
C6A N1A C2A N3A -15(2) . . . . ?
C6A N1A C2A N2A 173.0(12) . . . . ?
N2A C2A N3A C4A -176.4(12) . . . . ?
N1A C2A N3A C4A 11(2) . . . . ?
C2A N3A C4A N9A 179.5(13) . . . . ?
C2A N3A C4A C5A 0(2) . . . . ?
N3A C4A C5A C6A -8(2) . . . . ?
N9A C4A C5A C6A 172.3(12) . . . . ?
N3A C4A C5A N7A 179.6(13) . . . . ?
N9A C4A C5A N7A -0.3(15) . . . . ?
C4A C5A C6A O6A -175.3(14) . . . . ?
N7A C5A C6A O6A -5(3) . . . . ?
C4A C5A C6A N1A 4.9(19) . . . . ?
N7A C5A C6A N1A 175.2(14) . . . . ?
C2A N1A C6A O6A -175.1(13) . . . . ?
C2A N1A C6A C5A 5(2) . . . . ?
C5A C6A O6A N6B -51(2) . . . . ?
N1A C6A O6A N6B 129.0(11) . . . . ?
C6B N6B O6A C6A 104.4(18) . . . . ?
C6A C5A N7A C8A -174.6(16) . . . . ?
C4A C5A N7A C8A -3.6(15) . . . . ?
C6A C5A N7A Pt1 19(2) . . . . ?
C4A C5A N7A Pt1 -170.4(9) . . . . ?
N7B Pt1 N7A C8A -170(11) . . . . ?
N10A Pt1 N7A C8A 101.2(14) . . . . ?
N10B Pt1 N7A C8A -77.5(14) . . . . ?
Pt2 Pt1 N7A C8A -161.0(12) . . . . ?
Pt3 Pt1 N7A C8A -155.6(13) . . . . ?
N7B Pt1 N7A C5A -7(12) . . . . ?
N10A Pt1 N7A C5A -96.2(10) . . . . ?
N10B Pt1 N7A C5A 85.0(9) . . . . ?
Pt2 Pt1 N7A C5A 1.6(11) . . . . ?
Pt3 Pt1 N7A C5A 6.9(9) . . . . ?
C5A N7A C8A N9A 6.5(17) . . . . ?
Pt1 N7A C8A N9A 171.1(9) . . . . ?
N7A C8A N9A C4A -6.9(18) . . . . ?
N7A C8A N9A C9A -179.5(13) . . . . ?
N3A C4A N9A C8A -176.0(13) . . . . ?
C5A C4A N9A C8A 3.8(15) . . . . ?
N3A C4A N9A C9A -3(2) . . . . ?
C5A C4A N9A C9A 176.4(13) . . . . ?
C6H N1H C2H N3H 2(2) . . . . ?
C6H N1H C2H N2H -175.9(13) . . . . ?
N2H C2H N3H C4H 178.2(13) . . . . ?
N1H C2H N3H C4H 0.7(19) . . . . ?
C2H N3H C4H N9H 176.2(13) . . . . ?
C2H N3H C4H C5H -4(2) . . . . ?
N3H C4H C5H N7H 179.4(13) . . . . ?
N9H C4H C5H N7H -0.4(16) . . . . ?
N3H C4H C5H C6H 4(2) . . . . ?
N9H C4H C5H C6H -176.0(12) . . . . ?
C2H N1H C6H O6H -179.2(15) . . . . ?
C2H N1H C6H C5H -1.5(19) . . . . ?
N7H C5H C6H O6H 2(3) . . . . ?
C4H C5H C6H O6H 176.6(15) . . . . ?
N7H C5H C6H N1H -175.9(13) . . . . ?
C4H C5H C6H N1H -1.0(18) . . . . ?
N1H C6H O6H N6G -178(2) . . . . ?
C5H C6H O6H N6G 4(4) . . . . ?
C6G N6G O6H C6H -12(5) . . . . ?
C4H C5H N7H C8H 0.4(15) . . . . ?
C6H C5H N7H C8H 175.6(14) . . . . ?
C4H C5H N7H Pt6 -179.5(9) . . . . ?
C6H C5H N7H Pt6 -4(2) . . . . ?
N60B Pt6 N7H C5H 110.8(12) . . . . ?
N7G Pt6 N7H C5H 13(11) . . . . ?
N60A Pt6 N7H C5H -70.8(12) . . . . ?
Pt5 Pt6 N7H C5H 4.9(14) . . . . ?
Pt4 Pt6 N7H C5H -5.5(12) . . . . ?
N60B Pt6 N7H C8H -69.1(12) . . . . ?
N7G Pt6 N7H C8H -167(9) . . . . ?
N60A Pt6 N7H C8H 109.3(11) . . . . ?
Pt5 Pt6 N7H C8H -175.0(10) . . . . ?
Pt4 Pt6 N7H C8H 174.6(11) . . . . ?
C5H N7H C8H N9H -0.2(16) . . . . ?
Pt6 N7H C8H N9H 179.6(9) . . . . ?
N7H C8H N9H C4H 0.0(16) . . . . ?
N7H C8H N9H C9H -177.4(12) . . . . ?
N3H C4H N9H C8H -179.6(13) . . . . ?
C5H C4H N9H C8H 0.2(15) . . . . ?
N3H C4H N9H C9H -2(2) . . . . ?
C5H C4H N9H C9H 177.7(13) . . . . ?
C6D N1D C2D N3D -5(2) . . . . ?
C6D N1D C2D N2D 178.0(13) . . . . ?
N2D C2D N3D C4D 178.4(12) . . . . ?
N1D C2D N3D C4D 1.3(18) . . . . ?
C2D N3D C4D N9D 179.8(12) . . . . ?
C2D N3D C4D C5D 4(2) . . . . ?
N9D C4D C5D N7D 2.5(16) . . . . ?
N3D C4D C5D N7D 179.0(13) . . . . ?
N9D C4D C5D C6D 177.4(12) . . . . ?
N3D C4D C5D C6D -6(2) . . . . ?
C2D N1D C6D O6D -177.3(13) . . . . ?
C2D N1D C6D C5D 2.5(19) . . . . ?
N7D C5D C6D O6D -4(3) . . . . ?
C4D C5D C6D O6D -177.8(14) . . . . ?
N7D C5D C6D N1D 176.1(13) . . . . ?
C4D C5D C6D N1D 2.4(18) . . . . ?
N1D C6D O6D N6C -150.5(13) . . . . ?
C5D C6D O6D N6C 30(3) . . . . ?
C6C N6C O6D C6D -47(3) . . . . ?
C4D C5D N7D C8D -1.9(15) . . . . ?
C6D C5D N7D C8D -176.0(14) . . . . ?
C4D C5D N7D Pt3 172.7(9) . . . . ?
C6D C5D N7D Pt3 -1(2) . . . . ?
N7C Pt3 N7D C5D -52(14) . . . . ?
N30B Pt3 N7D C5D -115.0(11) . . . . ?
N30A Pt3 N7D C5D 68.5(11) . . . . ?
Pt2 Pt3 N7D C5D -1.8(12) . . . . ?
Pt1 Pt3 N7D C5D 7.4(11) . . . . ?
N7C Pt3 N7D C8D 122(13) . . . . ?
N30B Pt3 N7D C8D 58.4(11) . . . . ?
N30A Pt3 N7D C8D -118.1(11) . . . . ?
Pt2 Pt3 N7D C8D 171.6(9) . . . . ?
Pt1 Pt3 N7D C8D -179.1(11) . . . . ?
C5D N7D C8D N9D 0.5(15) . . . . ?
Pt3 N7D C8D N9D -174.0(8) . . . . ?
N3D C4D N9D C8D -178.7(13) . . . . ?
C5D C4D N9D C8D -2.1(15) . . . . ?
N3D C4D N9D C9D 6(2) . . . . ?
C5D C4D N9D C9D -177.1(12) . . . . ?
N7D C8D N9D C4D 1.0(15) . . . . ?
N7D C8D N9D C9D 176.2(11) . . . . ?
C6E N1E C2E N3E 10(2) . . . . ?
C6E N1E C2E N2E -173.3(12) . . . . ?
N2E C2E N3E C4E -179.4(11) . . . . ?
N1E C2E N3E C4E -3.1(18) . . . . ?
C2E N3E C4E N9E 178.3(12) . . . . ?
C2E N3E C4E C5E -5(2) . . . . ?
N9E C4E C5E C6E -177.0(12) . . . . ?
N3E C4E C5E C6E 6(2) . . . . ?
N9E C4E C5E N7E 3.0(15) . . . . ?
N3E C4E C5E N7E -174.2(12) . . . . ?
C2E N1E C6E O6E 175.8(13) . . . . ?
C2E N1E C6E C5E -9(2) . . . . ?
C4E C5E C6E O6E 176.8(14) . . . . ?
N7E C5E C6E O6E -3(3) . . . . ?
C4E C5E C6E N1E 1.4(19) . . . . ?
N7E C5E C6E N1E -178.7(13) . . . . ?
N1E C6E O6E N6F -142.6(12) . . . . ?
C5E C6E O6E N6F 42(3) . . . . ?
C6F N6F O6E C6E -70(2) . . . . ?
C4E C5E N7E C8E -2.9(15) . . . . ?
C6E C5E N7E C8E 177.2(15) . . . . ?
C4E C5E N7E Pt4 167.9(9) . . . . ?
C6E C5E N7E Pt4 -12(2) . . . . ?
N7F Pt4 N7E C8E 147(16) . . . . ?
N40B Pt4 N7E C8E 63.3(11) . . . . ?
N40A Pt4 N7E C8E -113.0(12) . . . . ?
Pt5 Pt4 N7E C8E 179.1(10) . . . . ?
Pt6 Pt4 N7E C8E 171.8(11) . . . . ?
N7F Pt4 N7E C5E -22(17) . . . . ?
N40B Pt4 N7E C5E -105.2(10) . . . . ?
N40A Pt4 N7E C5E 78.5(10) . . . . ?
Pt5 Pt4 N7E C5E 10.6(11) . . . . ?
Pt6 Pt4 N7E C5E 3.2(9) . . . . ?
C5E N7E C8E N9E 1.8(15) . . . . ?
Pt4 N7E C8E N9E -168.6(8) . . . . ?
C5E C4E N9E C8E -1.9(15) . . . . ?
N3E C4E N9E C8E 175.6(11) . . . . ?
C5E C4E N9E C9E -179.3(13) . . . . ?
N3E C4E N9E C9E -2(2) . . . . ?
N7E C8E N9E C4E 0.0(15) . . . . ?
N7E C8E N9E C9E 177.5(12) . . . . ?
